data_7116994
loop_
_publ_author_name
'Ke Cao'
'Yawen Huang'
'Junxiao Yang'
'Ji Wu'

_publ_section_title
;
 Palladium catalyzed selective mono-arylation of o-carboranes via B-H
 activation
;
_journal_name_full Chem.Commun.
_journal_page_first 7257
_journal_paper_doi 10.1039/C5cc01331C
_journal_volume 51
_journal_year 2015
_chemical_formula_moiety 'C12 H22 B10 O'
_chemical_formula_sum 'C12 H22 B10 O'
_chemical_formula_weight 290.39
_space_group_crystal_system monoclinic
_space_group_IT_number 15
_space_group_name_Hall '-C 2yc'
_space_group_name_H-M_alt 'C 1 2/c 1'
_symmetry_space_group_name_Hall '-C 2yc'
_symmetry_space_group_name_H-M 'C 1 2/c 1'
_atom_sites_solution_hydrogens geom
_atom_sites_solution_primary direct
_audit_creation_date 2015-01-14
_audit_creation_method
;
Olex2 1.2
(compiled 2015.01.12 svn.r3133 for OlexSys, GUI svn.r4987)
;
_audit_update_record
;
2015-01-15 deposited with the CCDC.
2015-03-24 downloaded from the CCDC.
;
_cell_angle_alpha 90
_cell_angle_beta 108.334(5)
_cell_angle_gamma 90
_cell_formula_units_Z 16
_cell_length_a 24.2272(13)
_cell_length_b 13.0711(6)
_cell_length_c 23.5734(10)
_cell_measurement_reflns_used 2037
_cell_measurement_temperature 294.29(10)
_cell_measurement_theta_max 21.5650
_cell_measurement_theta_min 3.7450
_cell_volume 7086.2(6)
_computing_cell_refinement
;
CrysAlisPro, Agilent Technologies,
Version 1.171.36.32 (release 02-08-2013 CrysAlis171 .NET)
(compiled Aug  2 2013,16:46:58)
;
_computing_data_collection
;
CrysAlisPro, Agilent Technologies,
Version 1.171.36.32 (release 02-08-2013 CrysAlis171 .NET)
(compiled Aug  2 2013,16:46:58)
;
_computing_data_reduction
;
CrysAlisPro, Agilent Technologies,
Version 1.171.36.32 (release 02-08-2013 CrysAlis171 .NET)
(compiled Aug  2 2013,16:46:58)
;
_computing_molecular_graphics 'Olex2 (Dolomanov et al., 2009)'
_computing_publication_material 'Olex2 (Dolomanov et al., 2009)'
_computing_structure_refinement 'ShelXL (Sheldrick, 2008)'
_computing_structure_solution 'ShelXS (Sheldrick, 2008)'
_diffrn_ambient_temperature 294.29(10)
_diffrn_detector_area_resol_mean 16.0733
_diffrn_measured_fraction_theta_full 0.994
_diffrn_measured_fraction_theta_max 0.993
_diffrn_measurement_details
;
  1 omega  -17.00    8.00   1.0000   14.0000
omega____ theta____ kappa____ phi______ frames
    -      -16.3571  -99.0000  150.0000 25

  2 omega   68.00   96.00   1.0000   14.0000
omega____ theta____ kappa____ phi______ frames
    -       19.7946  178.0000 -180.0000 28

  3 omega    8.00   90.00   1.0000   14.0000
omega____ theta____ kappa____ phi______ frames
    -       19.7946   77.0000  120.0000 82

  4 omega    6.00   89.00   1.0000   14.0000
omega____ theta____ kappa____ phi______ frames
    -       19.7946   57.0000    0.0000 83

  5 omega  -49.00  -24.00   1.0000   14.0000
omega____ theta____ kappa____ phi______ frames
    -       19.7946  -57.0000 -150.0000 25
;
_diffrn_measurement_device_type 'SuperNova, Dual, Cu at zero, Eos'
_diffrn_measurement_method '\w scans'
_diffrn_orient_matrix_UB_11 -0.0273473000
_diffrn_orient_matrix_UB_12 0.0230852000
_diffrn_orient_matrix_UB_13 -0.0142640000
_diffrn_orient_matrix_UB_21 -0.0141874000
_diffrn_orient_matrix_UB_22 -0.0461777000
_diffrn_orient_matrix_UB_23 0.0030586000
_diffrn_orient_matrix_UB_31 -0.0014014000
_diffrn_orient_matrix_UB_32 0.0167145000
_diffrn_orient_matrix_UB_33 0.0281421000
_diffrn_radiation_monochromator mirror
_diffrn_radiation_type MoK\a
_diffrn_radiation_wavelength 0.71073
_diffrn_reflns_av_R_equivalents 0.0471
_diffrn_reflns_av_unetI/netI 0.0789
_diffrn_reflns_Laue_measured_fraction_full 0.994
_diffrn_reflns_Laue_measured_fraction_max 0.993
_diffrn_reflns_limit_h_max 32
_diffrn_reflns_limit_h_min -31
_diffrn_reflns_limit_k_max 17
_diffrn_reflns_limit_k_min -17
_diffrn_reflns_limit_l_max 30
_diffrn_reflns_limit_l_min -31
_diffrn_reflns_number 17538
_diffrn_reflns_point_group_measured_fraction_full 0.994
_diffrn_reflns_point_group_measured_fraction_max 0.993
_diffrn_reflns_theta_full 25.500
_diffrn_reflns_theta_max 26.021
_diffrn_reflns_theta_min 3.437
_diffrn_source 'SuperNova (Mo) X-ray Source'
_exptl_absorpt_coefficient_mu 0.057
_exptl_absorpt_correction_T_max 1.00000
_exptl_absorpt_correction_T_min 0.71286
_exptl_absorpt_correction_type multi-scan
_exptl_absorpt_process_details
;
CrysAlisPro, Agilent Technologies,
Version 1.171.36.32 (release 02-08-2013 CrysAlis171 .NET)
(compiled Aug  2 2013,16:46:58)
Empirical absorption correction using spherical harmonics,
 implemented in SCALE3 ABSPACK scaling algorithm.
;
_exptl_crystal_colour 'clear light colourless'
_exptl_crystal_colour_lustre clear
_exptl_crystal_colour_modifier light
_exptl_crystal_colour_primary colourless
_exptl_crystal_density_diffrn 1.089
_exptl_crystal_description block
_exptl_crystal_F_000 2432
_exptl_crystal_size_max 0.31
_exptl_crystal_size_mid 0.28
_exptl_crystal_size_min 0.24
_refine_diff_density_max 0.666
_refine_diff_density_min -0.250
_refine_diff_density_rms 0.045
_refine_ls_extinction_coef .
_refine_ls_extinction_method none
_refine_ls_goodness_of_fit_ref 1.035
_refine_ls_hydrogen_treatment constr
_refine_ls_matrix_type full
_refine_ls_number_parameters 421
_refine_ls_number_reflns 6922
_refine_ls_number_restraints 0
_refine_ls_restrained_S_all 1.035
_refine_ls_R_factor_all 0.2095
_refine_ls_R_factor_gt 0.1112
_refine_ls_shift/su_max 0.001
_refine_ls_shift/su_mean 0.000
_refine_ls_structure_factor_coef Fsqd
_refine_ls_weighting_details 'w=1/[\s^2^(Fo^2^)+(0.1673P)^2^+6.8520P] where P=(Fo^2^+2Fc^2^)/3'
_refine_ls_weighting_scheme calc
_refine_ls_wR_factor_gt 0.2992
_refine_ls_wR_factor_ref 0.3787
_reflns_Friedel_coverage 0.000
_reflns_Friedel_fraction_full .
_reflns_Friedel_fraction_max .
_reflns_number_gt 2956
_reflns_number_total 6922
_reflns_threshold_expression 'I > 2\s(I)'
_cod_data_source_file c5cc01331c2.cif
_cod_data_source_block 222_up
_cod_database_code 7116994
_shelx_space_group_comment
;
The symmetry employed for this shelxl refinement is uniquely defined
by the following loop, which should always be used as a source of
symmetry information in preference to the above space-group names.
They are only intended as comments.
;
_reflns_odcompleteness_completeness 99.55
_reflns_odcompleteness_iscentric 1
_reflns_odcompleteness_theta 26.32
_olex2_refinement_description
;
1. Fixed Uiso
 At 1.2 times of:
  All B(H) groups, All C(H) groups
 At 1.5 times of:
  All C(H,H,H) groups
2.a Aromatic/amide H refined with riding coordinates:
 C10(H10), C9(H9), C7(H7), C6(H6), C6'(H6'), C7'(H7'), C9'(H9'), C10'(H10')
2.b Idealised Me refined as rotating group:
 C12(H12A,H12B,H12C), C3(H3A,H3B,H3C), C4(H4A,H4B,H4C), C12'(H12D,H12E,H12F),
 C3'(H3'A,H3'B,H3'C), C4'(H4'A,H4'B,H4'C)
2.c Boron cage BH refined with riding coordinates:
 B12(H12), B8(H8), B4(H4), B5(H5), B10(H10A), B11(H11), B7(H7A), B3(H3),
 B6(H6A), B4'(H4'), B5'(H5'), B10'(H10B), B12'(H12'), B8'(H8'), B3'(H3'),
 B7'(H7'A), B11'(H11'), B6'(H6'A)
;
_shelx_shelxl_version_number 2014/7
_olex2_submission_special_instructions 'No special instructions were received'

loop_
_space_group_symop_operation_xyz
'x, y, z'
'-x, y, -z+1/2'
'x+1/2, y+1/2, z'
'-x+1/2, y+1/2, -z+1/2'
'-x, -y, -z'
'x, -y, z-1/2'
'-x+1/2, -y+1/2, -z'
'x+1/2, -y+1/2, z-1/2'

loop_
_atom_site_label
_atom_site_type_symbol
_atom_site_fract_x
_atom_site_fract_y
_atom_site_fract_z
_atom_site_U_iso_or_equiv
_atom_site_adp_type
_atom_site_occupancy
_atom_site_site_symmetry_order
_atom_site_calc_flag
_atom_site_refinement_flags_posn
_atom_site_refinement_flags_adp
_atom_site_refinement_flags_occupancy
_atom_site_disorder_assembly
_atom_site_disorder_group
O1 O 0.1981(2) 0.0700(3) 0.4209(2) 0.1404(17) Uani 1 1 d . . . . .
C5 C 0.14955(19) 0.4421(4) 0.40964(18) 0.0699(12) Uani 1 1 d . . . . .
C10 C 0.1577(2) 0.3718(4) 0.3697(2) 0.0916(16) Uani 1 1 d . . . . .
H10 H 0.1557 0.3933 0.3315 0.110 Uiso 1 1 calc R . . . .
C9 C 0.1687(2) 0.2704(4) 0.3848(2) 0.0951(16) Uani 1 1 d . . . . .
H9 H 0.1737 0.2252 0.3563 0.114 Uiso 1 1 calc R . . . .
C8 C 0.1726(2) 0.2339(4) 0.4407(2) 0.0764(13) Uani 1 1 d . . . . .
C7 C 0.1630(2) 0.3039(4) 0.4809(2) 0.0855(14) Uani 1 1 d . . . . .
H7 H 0.1638 0.2822 0.5187 0.103 Uiso 1 1 calc R . . . .
C6 C 0.1524(2) 0.4056(4) 0.4653(2) 0.0854(15) Uani 1 1 d . . . . .
H6 H 0.1470 0.4511 0.4934 0.102 Uiso 1 1 calc R . . . .
C11 C 0.1844(2) 0.1252(4) 0.4554(3) 0.0915(15) Uani 1 1 d . . . . .
C12 C 0.1817(3) 0.0839(4) 0.5135(3) 0.122(2) Uani 1 1 d . . . . .
H12A H 0.2105 0.1170 0.5458 0.183 Uiso 1 1 calc GR . . . .
H12B H 0.1890 0.0116 0.5151 0.183 Uiso 1 1 calc GR . . . .
H12C H 0.1438 0.0964 0.5168 0.183 Uiso 1 1 calc GR . . . .
C2 C 0.1086(2) 0.8006(4) 0.3563(3) 0.0974(17) Uani 1 1 d . . . . .
C1 C 0.1696(2) 0.7466(4) 0.3580(4) 0.116(2) Uani 1 1 d . . . . .
C3 C 0.0992(3) 0.9109(5) 0.3363(4) 0.152(3) Uani 1 1 d . . . . .
H3A H 0.0919 0.9145 0.2939 0.228 Uiso 1 1 calc GR . . . .
H3B H 0.1333 0.9500 0.3563 0.228 Uiso 1 1 calc GR . . . .
H3C H 0.0665 0.9382 0.3459 0.228 Uiso 1 1 calc GR . . . .
C4 C 0.2129(4) 0.8154(6) 0.3406(5) 0.175(4) Uani 1 1 d . . . . .
H4A H 0.1931 0.8751 0.3204 0.262 Uiso 1 1 calc GR . . . .
H4B H 0.2293 0.7786 0.3145 0.262 Uiso 1 1 calc GR . . . .
H4C H 0.2433 0.8357 0.3759 0.262 Uiso 1 1 calc GR . . . .
B9 B 0.1366(2) 0.5589(4) 0.3923(2) 0.0720(14) Uani 1 1 d . . . . .
B12 B 0.0733(2) 0.6229(4) 0.3947(2) 0.0772(15) Uani 1 1 d . . . . .
H12 H 0.0404 0.5820 0.4093 0.093 Uiso 1 1 calc R . . . .
B8 B 0.0827(2) 0.5980(5) 0.3258(2) 0.0851(18) Uani 1 1 d . . . . .
H8 H 0.0564 0.5409 0.2946 0.102 Uiso 1 1 calc R . . . .
B4 B 0.1566(3) 0.6189(6) 0.3340(3) 0.105(2) Uani 1 1 d . . . . .
H4 H 0.1789 0.5770 0.3071 0.126 Uiso 1 1 calc R . . . .
B5 B 0.1917(3) 0.6549(5) 0.4077(3) 0.112(3) Uani 1 1 d . . . . .
H5 H 0.2377 0.6345 0.4289 0.134 Uiso 1 1 calc R . . . .
B10 B 0.1404(3) 0.6583(4) 0.4458(3) 0.100(2) Uani 1 1 d . . . . .
H10A H 0.1522 0.6408 0.4938 0.121 Uiso 1 1 calc R . . . .
B11 B 0.0891(3) 0.7515(5) 0.4115(3) 0.098(2) Uani 1 1 d . . . . .
H11 H 0.0663 0.7965 0.4368 0.118 Uiso 1 1 calc R . . . .
B7 B 0.0534(2) 0.7154(5) 0.3380(2) 0.0864(17) Uani 1 1 d . . . . .
H7A H 0.0079 0.7353 0.3144 0.104 Uiso 1 1 calc R . . . .
B3 B 0.1056(3) 0.7154(7) 0.3015(3) 0.114(3) Uani 1 1 d . . . . .
H3 H 0.0957 0.7363 0.2541 0.136 Uiso 1 1 calc R . . . .
B6 B 0.1612(3) 0.7709(6) 0.4216(4) 0.120(3) Uani 1 1 d . . . . .
H6A H 0.1868 0.8283 0.4532 0.144 Uiso 1 1 calc R . . . .
O1' O 0.1214(2) 0.5601(3) 0.1022(2) 0.1384(17) Uani 1 1 d . . . . .
C5' C 0.1166(2) 0.9341(4) 0.14520(18) 0.0713(12) Uani 1 1 d . . . . .
C6' C 0.1725(2) 0.8975(4) 0.1692(2) 0.0862(14) Uani 1 1 d . . . . .
H6' H 0.2019 0.9435 0.1877 0.103 Uiso 1 1 calc R . . . .
C7' C 0.1867(2) 0.7967(4) 0.1671(2) 0.0869(14) Uani 1 1 d . . . . .
H7' H 0.2250 0.7761 0.1847 0.104 Uiso 1 1 calc R . . . .
C8' C 0.1455(2) 0.7253(4) 0.1394(2) 0.0785(13) Uani 1 1 d . . . . .
C9' C 0.0896(3) 0.7597(4) 0.1153(2) 0.0954(16) Uani 1 1 d . . . . .
H9' H 0.0604 0.7133 0.0967 0.114 Uiso 1 1 calc R . . . .
C10' C 0.0754(2) 0.8616(4) 0.1180(2) 0.0901(15) Uani 1 1 d . . . . .
H10' H 0.0369 0.8819 0.1010 0.108 Uiso 1 1 calc R . . . .
C11' C 0.1575(3) 0.6140(5) 0.1359(3) 0.0992(17) Uani 1 1 d . . . . .
C12' C 0.2148(3) 0.5696(5) 0.1732(3) 0.134(2) Uani 1 1 d . . . . .
H12D H 0.2453 0.5946 0.1589 0.201 Uiso 1 1 calc GR . . . .
H12E H 0.2132 0.4963 0.1704 0.201 Uiso 1 1 calc GR . . . .
H12F H 0.2225 0.5896 0.2142 0.201 Uiso 1 1 calc GR . . . .
C2' C 0.0662(2) 1.2906(4) 0.1604(2) 0.0967(16) Uani 1 1 d . . . . .
C3' C 0.0482(3) 1.4010(5) 0.1616(3) 0.138(3) Uani 1 1 d . . . . .
H3'A H 0.0067 1.4064 0.1442 0.207 Uiso 1 1 calc GR . . . .
H3'B H 0.0668 1.4419 0.1390 0.207 Uiso 1 1 calc GR . . . .
H3'C H 0.0595 1.4247 0.2021 0.207 Uiso 1 1 calc GR . . . .
C1' C 0.0457(3) 1.2273(5) 0.0968(2) 0.110(2) Uani 1 1 d . . . . .
C4' C 0.0089(4) 1.2871(7) 0.0422(3) 0.172(4) Uani 1 1 d . . . . .
H4'A H -0.0208 1.3244 0.0524 0.258 Uiso 1 1 calc GR . . . .
H4'B H -0.0088 1.2403 0.0103 0.258 Uiso 1 1 calc GR . . . .
H4'C H 0.0333 1.3341 0.0297 0.258 Uiso 1 1 calc GR . . . .
B9' B 0.1006(2) 1.0495(5) 0.1503(2) 0.0761(15) Uani 1 1 d . . . . .
B4' B 0.0319(3) 1.1023(6) 0.1076(3) 0.100(2) Uani 1 1 d . . . . .
H4' H -0.0017 1.0561 0.0757 0.120 Uiso 1 1 calc R . . . .
B5' B 0.0970(3) 1.1404(5) 0.0929(3) 0.104(2) Uani 1 1 d . . . . .
H5' H 0.1056 1.1184 0.0514 0.124 Uiso 1 1 calc R . . . .
B10' B 0.1526(3) 1.1515(4) 0.1611(3) 0.0808(16) Uani 1 1 d . . . . .
H10B H 0.1982 1.1363 0.1648 0.097 Uiso 1 1 calc R . . . .
B12' B 0.1221(2) 1.1190(5) 0.2180(2) 0.0795(15) Uani 1 1 d . . . . .
H12' H 0.1483 1.0821 0.2598 0.095 Uiso 1 1 calc R . . . .
B8' B 0.0489(2) 1.0883(5) 0.1853(2) 0.0860(17) Uani 1 1 d . . . . .
H8' H 0.0270 1.0316 0.2053 0.103 Uiso 1 1 calc R . . . .
B3' B 0.0133(3) 1.1978(6) 0.1497(3) 0.101(2) Uani 1 1 d . . . . .
H3' H -0.0324 1.2139 0.1454 0.121 Uiso 1 1 calc R . . . .
B7' B 0.0689(3) 1.2099(5) 0.2171(2) 0.0879(18) Uani 1 1 d . . . . .
H7'A H 0.0598 1.2343 0.2580 0.105 Uiso 1 1 calc R . . . .
B11' B 0.1325(3) 1.2483(5) 0.2033(3) 0.0918(18) Uani 1 1 d . . . . .
H11' H 0.1650 1.2969 0.2350 0.110 Uiso 1 1 calc R . . . .
B6' B 0.1176(3) 1.2612(5) 0.1267(3) 0.101(2) Uani 1 1 d . . . . .
H6'A H 0.1397 1.3187 0.1075 0.121 Uiso 1 1 calc R . . . .

loop_
_atom_site_aniso_label
_atom_site_aniso_U_11
_atom_site_aniso_U_22
_atom_site_aniso_U_33
_atom_site_aniso_U_23
_atom_site_aniso_U_13
_atom_site_aniso_U_12
O1 0.203(5) 0.084(3) 0.145(4) -0.028(3) 0.071(4) 0.006(3)
C5 0.071(3) 0.083(3) 0.059(2) -0.003(2) 0.025(2) -0.008(2)
C10 0.120(4) 0.095(4) 0.064(3) -0.001(3) 0.035(3) 0.001(3)
C9 0.123(5) 0.092(4) 0.076(3) -0.022(3) 0.039(3) -0.001(3)
C8 0.083(3) 0.075(3) 0.072(3) -0.012(2) 0.025(2) -0.008(2)
C7 0.121(4) 0.072(3) 0.074(3) 0.004(2) 0.045(3) -0.005(3)
C6 0.129(4) 0.065(3) 0.074(3) -0.003(2) 0.048(3) -0.003(3)
C11 0.116(4) 0.065(3) 0.100(4) -0.020(3) 0.043(3) -0.008(3)
C12 0.160(6) 0.072(3) 0.142(5) 0.011(4) 0.061(5) 0.010(4)
C2 0.070(3) 0.094(4) 0.112(4) 0.028(3) 0.005(3) -0.002(3)
C1 0.060(3) 0.081(4) 0.204(7) 0.037(4) 0.034(4) -0.004(3)
C3 0.112(5) 0.117(5) 0.191(7) 0.090(5) -0.003(5) 0.013(4)
C4 0.140(7) 0.140(6) 0.271(11) 0.062(7) 0.102(7) 0.000(5)
B9 0.063(3) 0.090(4) 0.062(3) 0.015(3) 0.019(2) -0.011(3)
B12 0.072(4) 0.086(4) 0.078(3) 0.001(3) 0.032(3) -0.010(3)
B8 0.066(3) 0.129(5) 0.057(3) 0.000(3) 0.014(2) -0.001(3)
B4 0.080(4) 0.135(6) 0.109(5) 0.044(4) 0.045(4) 0.019(4)
B5 0.068(4) 0.108(5) 0.135(6) 0.057(4) -0.004(4) -0.006(4)
B10 0.127(6) 0.070(4) 0.075(4) 0.011(3) -0.010(4) -0.015(4)
B11 0.103(5) 0.092(4) 0.084(4) 0.013(3) 0.005(3) 0.000(4)
B7 0.060(3) 0.117(5) 0.074(3) 0.011(3) 0.010(3) 0.002(3)
B3 0.068(4) 0.175(7) 0.104(4) 0.086(5) 0.036(3) 0.037(4)
B6 0.108(6) 0.096(5) 0.120(6) 0.051(4) -0.015(5) -0.006(4)
O1' 0.174(5) 0.098(3) 0.146(4) -0.027(3) 0.054(3) -0.031(3)
C5' 0.063(3) 0.089(3) 0.063(2) -0.001(2) 0.021(2) -0.005(3)
C6' 0.072(3) 0.086(4) 0.094(3) -0.011(3) 0.018(3) -0.003(3)
C7' 0.069(3) 0.089(4) 0.099(3) -0.010(3) 0.020(3) -0.003(3)
C8' 0.079(3) 0.090(3) 0.071(3) -0.003(3) 0.030(2) -0.007(3)
C9' 0.093(4) 0.097(4) 0.093(3) -0.015(3) 0.025(3) -0.030(3)
C10' 0.071(3) 0.098(4) 0.097(4) -0.001(3) 0.019(3) -0.005(3)
C11' 0.127(5) 0.082(4) 0.101(4) -0.013(3) 0.054(4) -0.018(4)
C12' 0.137(6) 0.100(5) 0.171(6) -0.004(4) 0.056(5) 0.028(4)
C2' 0.099(4) 0.107(4) 0.099(4) 0.007(3) 0.053(3) 0.023(3)
C3' 0.151(6) 0.119(5) 0.163(6) 0.017(5) 0.079(5) 0.060(5)
C1' 0.129(5) 0.131(5) 0.070(3) 0.014(3) 0.029(3) 0.052(4)
C4' 0.205(8) 0.191(8) 0.103(5) 0.023(5) 0.024(5) 0.091(7)
B9' 0.059(3) 0.104(4) 0.068(3) 0.005(3) 0.023(2) 0.004(3)
B4' 0.082(4) 0.129(6) 0.080(4) -0.007(4) 0.014(3) 0.020(4)
B5' 0.133(6) 0.111(5) 0.095(4) 0.032(4) 0.075(4) 0.047(4)
B10' 0.074(4) 0.086(4) 0.098(4) 0.012(3) 0.049(3) 0.006(3)
B12' 0.074(4) 0.092(4) 0.076(3) 0.004(3) 0.028(3) -0.006(3)
B8' 0.064(3) 0.119(5) 0.079(3) -0.001(3) 0.029(3) -0.003(3)
B3' 0.073(4) 0.150(6) 0.088(4) -0.008(4) 0.036(3) 0.018(4)
B7' 0.083(4) 0.119(5) 0.075(3) 0.001(3) 0.044(3) 0.007(4)
B11' 0.080(4) 0.098(4) 0.107(4) 0.000(4) 0.044(3) 0.007(3)
B6' 0.115(5) 0.095(4) 0.126(5) 0.021(4) 0.085(4) 0.023(4)

loop_
_atom_type_symbol
_atom_type_description
_atom_type_scat_dispersion_real
_atom_type_scat_dispersion_imag
_atom_type_scat_source
C C 0.0033 0.0016 'International Tables Vol C Tables 4.2.6.8 and 6.1.1.4'
H H 0.0000 0.0000 'International Tables Vol C Tables 4.2.6.8 and 6.1.1.4'
B B 0.0013 0.0007 'International Tables Vol C Tables 4.2.6.8 and 6.1.1.4'
O O 0.0106 0.0060 'International Tables Vol C Tables 4.2.6.8 and 6.1.1.4'

loop_
_geom_angle_atom_site_label_1
_geom_angle_atom_site_label_2
_geom_angle_atom_site_label_3
_geom_angle
_geom_angle_site_symmetry_1
_geom_angle_site_symmetry_3
C10 C5 C6 116.5(5) . .
C10 C5 B9 121.8(4) . .
C6 C5 B9 121.7(4) . .
C5 C10 H10 119.2 . .
C5 C10 C9 121.7(5) . .
C9 C10 H10 119.2 . .
C10 C9 H9 119.0 . .
C10 C9 C8 122.0(5) . .
C8 C9 H9 119.0 . .
C9 C8 C7 116.7(5) . .
C9 C8 C11 120.7(5) . .
C7 C8 C11 122.6(4) . .
C8 C7 H7 119.6 . .
C6 C7 C8 120.7(4) . .
C6 C7 H7 119.6 . .
C5 C6 C7 122.4(4) . .
C5 C6 H6 118.8 . .
C7 C6 H6 118.8 . .
O1 C11 C8 119.5(5) . .
O1 C11 C12 120.1(5) . .
C8 C11 C12 120.3(5) . .
C11 C12 H12A 109.5 . .
C11 C12 H12B 109.5 . .
C11 C12 H12C 109.5 . .
H12A C12 H12B 109.5 . .
H12A C12 H12C 109.5 . .
H12B C12 H12C 109.5 . .
C1 C2 B11 107.2(4) . .
C1 C2 B7 111.1(5) . .
C1 C2 B3 63.5(4) . .
C1 C2 B6 57.5(4) . .
C3 C2 C1 117.8(5) . .
C3 C2 B11 124.5(6) . .
C3 C2 B7 121.3(4) . .
C3 C2 B3 115.0(5) . .
C3 C2 B6 119.6(5) . .
B11 C2 B7 63.0(3) . .
B11 C2 B3 113.2(4) . .
B11 C2 B6 61.2(4) . .
B7 C2 B3 61.9(3) . .
B7 C2 B6 112.9(4) . .
B3 C2 B6 112.3(5) . .
C2 C1 B4 109.5(4) . .
C2 C1 B5 115.1(5) . .
C2 C1 B3 60.0(4) . .
C4 C1 C2 115.6(5) . .
C4 C1 B4 122.6(6) . .
C4 C1 B5 121.5(5) . .
C4 C1 B3 116.8(6) . .
C4 C1 B6 115.6(7) . .
B5 C1 B4 61.5(4) . .
B5 C1 B3 112.6(4) . .
B3 C1 B4 60.4(4) . .
B6 C1 C2 63.7(4) . .
B6 C1 B4 115.2(5) . .
B6 C1 B5 65.7(5) . .
B6 C1 B3 114.6(5) . .
C2 C3 H3A 109.5 . .
C2 C3 H3B 109.5 . .
C2 C3 H3C 109.5 . .
H3A C3 H3B 109.5 . .
H3A C3 H3C 109.5 . .
H3B C3 H3C 109.5 . .
C1 C4 H4A 109.5 . .
C1 C4 H4B 109.5 . .
C1 C4 H4C 109.5 . .
H4A C4 H4B 109.5 . .
H4A C4 H4C 109.5 . .
H4B C4 H4C 109.5 . .
C5 B9 B12 123.5(4) . .
C5 B9 B8 122.4(4) . .
C5 B9 B4 122.9(4) . .
C5 B9 B5 123.4(4) . .
C5 B9 B10 123.7(4) . .
B12 B9 B8 58.9(3) . .
B12 B9 B4 105.5(4) . .
B12 B9 B5 105.3(4) . .
B12 B9 B10 59.1(3) . .
B8 B9 B4 59.5(3) . .
B8 B9 B5 105.9(4) . .
B8 B9 B10 105.9(4) . .
B4 B9 B5 58.5(4) . .
B4 B9 B10 105.0(4) . .
B5 B9 B10 58.6(4) . .
B9 B12 H12 120.1 . .
B8 B12 B9 60.8(3) . .
B8 B12 H12 121.4 . .
B8 B12 B10 109.0(4) . .
B8 B12 B11 108.1(4) . .
B8 B12 B7 60.2(3) . .
B10 B12 B9 61.2(4) . .
B10 B12 H12 121.2 . .
B11 B12 B9 109.5(4) . .
B11 B12 H12 121.7 . .
B11 B12 B10 60.0(3) . .
B11 B12 B7 59.8(3) . .
B7 B12 B9 109.6(4) . .
B7 B12 H12 121.4 . .
B7 B12 B10 108.3(4) . .
B9 B8 H8 120.6 . .
B9 B8 B3 108.3(4) . .
B12 B8 B9 60.3(3) . .
B12 B8 H8 122.3 . .
B12 B8 B4 107.2(4) . .
B12 B8 B7 60.3(3) . .
B12 B8 B3 106.5(5) . .
B4 B8 B9 60.4(3) . .
B4 B8 H8 122.2 . .
B4 B8 B3 59.6(4) . .
B7 B8 B9 109.4(4) . .
B7 B8 H8 121.6 . .
B7 B8 B4 107.2(5) . .
B7 B8 B3 58.8(4) . .
B3 B8 H8 122.7 . .
C1 B4 B9 103.5(5) . .
C1 B4 B8 104.8(5) . .
C1 B4 H4 126.0 . .
C1 B4 B3 59.4(4) . .
B9 B4 H4 122.0 . .
B8 B4 B9 60.0(3) . .
B8 B4 H4 121.9 . .
B8 B4 B3 60.9(4) . .
B5 B4 C1 56.0(4) . .
B5 B4 B9 60.9(3) . .
B5 B4 B8 108.1(5) . .
B5 B4 H4 122.4 . .
B5 B4 B3 107.2(6) . .
B3 B4 B9 109.0(4) . .
B3 B4 H4 120.7 . .
C1 B5 B9 108.3(4) . .
C1 B5 B4 62.6(4) . .
C1 B5 H5 123.8 . .
C1 B5 B10 102.9(5) . .
C1 B5 B6 56.2(4) . .
B9 B5 H5 120.5 . .
B4 B5 B9 60.6(4) . .
B4 B5 H5 119.7 . .
B4 B5 B10 108.5(5) . .
B4 B5 B6 108.5(5) . .
B10 B5 B9 60.9(3) . .
B10 B5 H5 123.6 . .
B10 B5 B6 58.3(4) . .
B6 B5 B9 108.2(5) . .
B6 B5 H5 123.1 . .
B9 B10 H10A 120.8 . .
B12 B10 B9 59.6(3) . .
B12 B10 H10A 122.5 . .
B5 B10 B9 60.5(4) . .
B5 B10 B12 107.2(5) . .
B5 B10 H10A 121.7 . .
B11 B10 B9 108.0(4) . .
B11 B10 B12 59.7(3) . .
B11 B10 B5 107.3(5) . .
B11 B10 H10A 122.5 . .
B6 B10 B9 110.2(5) . .
B6 B10 B12 107.7(4) . .
B6 B10 B5 61.2(5) . .
B6 B10 H10A 120.8 . .
B6 B10 B11 59.2(4) . .
C2 B11 B12 107.0(5) . .
C2 B11 B10 107.3(5) . .
C2 B11 H11 122.4 . .
C2 B11 B7 59.6(3) . .
C2 B11 B6 61.1(4) . .
B12 B11 B10 60.4(3) . .
B12 B11 H11 121.9 . .
B10 B11 H11 121.9 . .
B7 B11 B12 60.5(4) . .
B7 B11 B10 109.2(5) . .
B7 B11 H11 120.5 . .
B6 B11 B12 108.5(5) . .
B6 B11 B10 59.4(4) . .
B6 B11 H11 120.7 . .
B6 B11 B7 110.1(6) . .
C2 B7 B12 104.7(4) . .
C2 B7 B8 107.0(4) . .
C2 B7 B11 57.4(4) . .
C2 B7 H7A 124.1 . .
C2 B7 B3 59.2(4) . .
B12 B7 H7A 122.7 . .
B8 B7 B12 59.5(3) . .
B8 B7 H7A 121.2 . .
B11 B7 B12 59.8(3) . .
B11 B7 B8 107.5(4) . .
B11 B7 H7A 122.9 . .
B3 B7 B12 108.0(4) . .
B3 B7 B8 61.6(4) . .
B3 B7 B11 106.5(5) . .
B3 B7 H7A 121.4 . .
C2 B3 C1 56.5(4) . .
C2 B3 B8 105.3(4) . .
C2 B3 B4 106.5(5) . .
C2 B3 B7 59.0(4) . .
C2 B3 H3 123.7 . .
C1 B3 B8 104.3(4) . .
C1 B3 B4 60.2(4) . .
C1 B3 H3 125.0 . .
B8 B3 H3 123.3 . .
B4 B3 B8 59.5(4) . .
B4 B3 H3 121.1 . .
B7 B3 C1 103.4(5) . .
B7 B3 B8 59.6(3) . .
B7 B3 B4 107.8(4) . .
B7 B3 H3 122.9 . .
C2 B6 B5 105.4(6) . .
C2 B6 B10 106.3(5) . .
C2 B6 B11 57.7(4) . .
C2 B6 H6A 123.9 . .
C1 B6 C2 58.8(4) . .
C1 B6 B5 58.1(5) . .
C1 B6 B10 106.1(6) . .
C1 B6 B11 105.4(5) . .
C1 B6 H6A 123.8 . .
B5 B6 H6A 122.2 . .
B10 B6 B5 60.4(4) . .
B10 B6 H6A 121.6 . .
B11 B6 B5 108.5(5) . .
B11 B6 B10 61.5(4) . .
B11 B6 H6A 122.0 . .
C6' C5' B9' 122.4(4) . .
C10' C5' C6' 115.2(5) . .
C10' C5' B9' 122.4(5) . .
C5' C6' H6' 118.5 . .
C7' C6' C5' 123.0(5) . .
C7' C6' H6' 118.5 . .
C6' C7' H7' 119.3 . .
C6' C7' C8' 121.4(5) . .
C8' C7' H7' 119.3 . .
C7' C8' C11' 124.4(5) . .
C9' C8' C7' 116.7(5) . .
C9' C8' C11' 118.8(5) . .
C8' C9' H9' 119.2 . .
C8' C9' C10' 121.7(5) . .
C10' C9' H9' 119.2 . .
C5' C10' C9' 122.0(5) . .
C5' C10' H10' 119.0 . .
C9' C10' H10' 119.0 . .
O1' C11' C8' 119.5(6) . .
O1' C11' C12' 120.3(6) . .
C8' C11' C12' 120.2(6) . .
C11' C12' H12D 109.5 . .
C11' C12' H12E 109.5 . .
C11' C12' H12F 109.5 . .
H12D C12' H12E 109.5 . .
H12D C12' H12F 109.5 . .
H12E C12' H12F 109.5 . .
C3' C2' C1' 119.3(5) . .
C3' C2' B3' 117.9(5) . .
C3' C2' B7' 121.4(5) . .
C3' C2' B11' 121.7(5) . .
C3' C2' B6' 118.5(5) . .
C1' C2' B3' 61.1(4) . .
C1' C2' B7' 109.5(5) . .
C1' C2' B11' 109.6(4) . .
C1' C2' B6' 61.3(4) . .
B7' C2' B3' 61.2(4) . .
B7' C2' B11' 62.1(3) . .
B7' C2' B6' 112.0(4) . .
B11' C2' B3' 112.3(5) . .
B11' C2' B6' 61.0(4) . .
B6' C2' B3' 112.8(5) . .
C2' C3' H3'A 109.5 . .
C2' C3' H3'B 109.5 . .
C2' C3' H3'C 109.5 . .
H3'A C3' H3'B 109.5 . .
H3'A C3' H3'C 109.5 . .
H3'B C3' H3'C 109.5 . .
C2' C1' B4' 111.2(4) . .
C2' C1' B5' 111.6(4) . .
C2' C1' B3' 61.7(4) . .
C2' C1' B6' 61.4(4) . .
C4' C1' C2' 116.0(5) . .
C4' C1' B4' 121.7(6) . .
C4' C1' B5' 122.5(5) . .
C4' C1' B3' 116.6(5) . .
C4' C1' B6' 117.5(6) . .
B4' C1' B5' 63.2(4) . .
B4' C1' B3' 61.2(4) . .
B4' C1' B6' 114.0(4) . .
B5' C1' B3' 113.4(4) . .
B5' C1' B6' 62.2(4) . .
B3' C1' B6' 113.4(4) . .
C1' C4' H4'A 109.5 . .
C1' C4' H4'B 109.5 . .
C1' C4' H4'C 109.5 . .
H4'A C4' H4'B 109.5 . .
H4'A C4' H4'C 109.5 . .
H4'B C4' H4'C 109.5 . .
C5' B9' B4' 122.3(5) . .
C5' B9' B5' 122.5(4) . .
C5' B9' B10' 123.0(4) . .
C5' B9' B12' 123.5(4) . .
C5' B9' B8' 122.4(4) . .
B4' B9' B10' 106.3(5) . .
B5' B9' B4' 60.1(4) . .
B5' B9' B10' 58.5(4) . .
B12' B9' B4' 105.5(4) . .
B12' B9' B5' 105.9(4) . .
B12' B9' B10' 59.7(3) . .
B12' B9' B8' 58.9(3) . .
B8' B9' B4' 59.0(3) . .
B8' B9' B5' 106.8(4) . .
B8' B9' B10' 106.7(4) . .
C1' B4' B9' 105.2(5) . .
C1' B4' H4' 124.2 . .
C1' B4' B5' 58.5(4) . .
C1' B4' B8' 105.3(5) . .
C1' B4' B3' 59.7(4) . .
B9' B4' H4' 122.1 . .
B5' B4' B9' 59.7(3) . .
B5' B4' H4' 121.9 . .
B8' B4' B9' 60.2(3) . .
B8' B4' H4' 122.5 . .
B8' B4' B5' 107.5(4) . .
B3' B4' B9' 108.6(4) . .
B3' B4' H4' 121.0 . .
B3' B4' B5' 108.3(5) . .
B3' B4' B8' 59.9(4) . .
C1' B5' B9' 105.5(4) . .
C1' B5' B4' 58.3(4) . .
C1' B5' H5' 124.5 . .
C1' B5' B10' 105.0(4) . .
C1' B5' B6' 59.2(4) . .
B9' B5' B4' 60.2(3) . .
B9' B5' H5' 121.5 . .
B4' B5' H5' 121.7 . .
B10' B5' B9' 61.2(3) . .
B10' B5' B4' 108.4(4) . .
B10' B5' H5' 122.2 . .
B10' B5' B6' 59.0(4) . .
B6' B5' B9' 108.3(5) . .
B6' B5' B4' 107.6(4) . .
B6' B5' H5' 121.8 . .
B9' B10' H10B 121.3 . .
B5' B10' B9' 60.3(3) . .
B5' B10' H10B 121.5 . .
B5' B10' B12' 107.0(4) . .
B5' B10' B11' 107.9(4) . .
B12' B10' B9' 59.4(3) . .
B12' B10' H10B 122.9 . .
B11' B10' B9' 107.9(4) . .
B11' B10' H10B 122.1 . .
B11' B10' B12' 59.5(3) . .
B6' B10' B9' 109.3(4) . .
B6' B10' B5' 61.1(4) . .
B6' B10' H10B 121.3 . .
B6' B10' B12' 107.1(4) . .
B6' B10' B11' 59.4(4) . .
B9' B12' B10' 60.9(3) . .
B9' B12' H12' 120.4 . .
B10' B12' H12' 121.4 . .
B8' B12' B9' 60.8(3) . .
B8' B12' B10' 109.1(4) . .
B8' B12' H12' 121.0 . .
B8' B12' B7' 60.5(4) . .
B8' B12' B11' 108.8(4) . .
B7' B12' B9' 109.3(4) . .
B7' B12' B10' 108.0(4) . .
B7' B12' H12' 121.7 . .
B7' B12' B11' 59.7(3) . .
B11' B12' B9' 109.5(4) . .
B11' B12' B10' 60.0(3) . .
B11' B12' H12' 121.4 . .
B9' B8' H8' 120.8 . .
B4' B8' B9' 60.8(3) . .
B4' B8' H8' 122.0 . .
B4' B8' B7' 107.1(5) . .
B12' B8' B9' 60.2(3) . .
B12' B8' B4' 108.0(4) . .
B12' B8' H8' 121.8 . .
B12' B8' B3' 107.7(5) . .
B12' B8' B7' 59.9(3) . .
B3' B8' B9' 108.9(4) . .
B3' B8' B4' 59.6(4) . .
B3' B8' H8' 121.8 . .
B3' B8' B7' 59.5(4) . .
B7' B8' B9' 108.4(4) . .
B7' B8' H8' 122.2 . .
C2' B3' B4' 105.9(4) . .
C2' B3' B8' 105.9(4) . .
C2' B3' H3' 124.0 . .
C2' B3' B7' 58.4(3) . .
C1' B3' C2' 57.2(4) . .
C1' B3' B4' 59.1(4) . .
C1' B3' B8' 105.3(4) . .
C1' B3' H3' 124.7 . .
C1' B3' B7' 104.1(4) . .
B4' B3' B8' 60.5(4) . .
B4' B3' H3' 121.3 . .
B8' B3' H3' 122.1 . .
B7' B3' B4' 108.7(5) . .
B7' B3' B8' 60.7(4) . .
B7' B3' H3' 122.3 . .
C2' B7' B12' 106.2(4) . .
C2' B7' B8' 106.8(4) . .
C2' B7' B3' 60.4(4) . .
C2' B7' H7'A 123.0 . .
C2' B7' B11' 59.3(3) . .
B12' B7' B8' 59.6(3) . .
B12' B7' H7'A 122.4 . .
B8' B7' H7'A 122.0 . .
B3' B7' B12' 107.8(4) . .
B3' B7' B8' 59.8(4) . .
B3' B7' H7'A 121.0 . .
B3' B7' B11' 109.3(4) . .
B11' B7' B12' 60.4(3) . .
B11' B7' B8' 108.7(4) . .
B11' B7' H7'A 120.9 . .
C2' B11' B10' 105.9(5) . .
C2' B11' B12' 105.2(5) . .
C2' B11' B7' 58.6(3) . .
C2' B11' H11' 123.8 . .
C2' B11' B6' 60.0(3) . .
B10' B11' H11' 122.1 . .
B12' B11' B10' 60.4(3) . .
B12' B11' H11' 122.4 . .
B7' B11' B10' 108.3(5) . .
B7' B11' B12' 59.9(4) . .
B7' B11' H11' 121.5 . .
B6' B11' B10' 59.2(4) . .
B6' B11' B12' 107.7(5) . .
B6' B11' B7' 108.4(5) . .
B6' B11' H11' 121.5 . .
C2' B6' B5' 105.4(5) . .
C2' B6' B10' 106.7(4) . .
C2' B6' B11' 59.0(3) . .
C2' B6' H6'A 123.7 . .
C1' B6' C2' 57.3(3) . .
C1' B6' B5' 58.6(4) . .
C1' B6' B10' 105.2(5) . .
C1' B6' B11' 104.8(4) . .
C1' B6' H6'A 124.7 . .
B5' B6' H6'A 122.1 . .
B10' B6' B5' 59.9(4) . .
B10' B6' B11' 61.4(4) . .
B10' B6' H6'A 121.9 . .
B11' B6' B5' 108.6(5) . .
B11' B6' H6'A 121.6 . .

loop_
_geom_bond_atom_site_label_1
_geom_bond_atom_site_label_2
_geom_bond_distance
_geom_bond_site_symmetry_2
O1 C11 1.210(6) .
C5 C10 1.373(6) .
C5 C6 1.377(6) .
C5 B9 1.587(7) .
C10 H10 0.9300 .
C10 C9 1.377(7) .
C9 H9 0.9300 .
C9 C8 1.378(7) .
C8 C7 1.387(6) .
C8 C11 1.469(7) .
C7 H7 0.9300 .
C7 C6 1.382(6) .
C6 H6 0.9300 .
C11 C12 1.491(8) .
C12 H12A 0.9600 .
C12 H12B 0.9600 .
C12 H12C 0.9600 .
C2 C1 1.628(8) .
C2 C3 1.512(7) .
C2 B11 1.648(9) .
C2 B7 1.687(8) .
C2 B3 1.691(10) .
C2 B6 1.706(8) .
C1 C4 1.532(8) .
C1 B4 1.760(10) .
C1 B5 1.643(9) .
C1 B3 1.746(10) .
C1 B6 1.606(11) .
C3 H3A 0.9600 .
C3 H3B 0.9600 .
C3 H3C 0.9600 .
C4 H4A 0.9600 .
C4 H4B 0.9600 .
C4 H4C 0.9600 .
B9 B12 1.763(8) .
B9 B8 1.771(7) .
B9 B4 1.778(7) .
B9 B5 1.784(8) .
B9 B10 1.792(9) .
B12 H12 1.1000 .
B12 B8 1.738(7) .
B12 B10 1.754(8) .
B12 B11 1.742(9) .
B12 B7 1.754(8) .
B8 H8 1.1000 .
B8 B4 1.762(8) .
B8 B7 1.751(9) .
B8 B3 1.787(10) .
B4 H4 1.1000 .
B4 B5 1.742(11) .
B4 B3 1.763(9) .
B5 H5 1.1000 .
B5 B10 1.749(11) .
B5 B6 1.763(12) .
B10 H10A 1.1000 .
B10 B11 1.747(9) .
B10 B6 1.711(9) .
B11 H11 1.1000 .
B11 B7 1.742(8) .
B11 B6 1.708(11) .
B7 H7A 1.1000 .
B7 B3 1.737(8) .
B3 H3 1.1000 .
B6 H6A 1.1000 .
O1' C11' 1.205(7) .
C5' C6' 1.380(6) .
C5' C10' 1.379(6) .
C5' B9' 1.571(7) .
C6' H6' 0.9300 .
C6' C7' 1.366(7) .
C7' H7' 0.9300 .
C7' C8' 1.372(6) .
C8' C9' 1.370(7) .
C8' C11' 1.491(8) .
C9' H9' 0.9300 .
C9' C10' 1.383(7) .
C10' H10' 0.9300 .
C11' C12' 1.507(8) .
C12' H12D 0.9600 .
C12' H12E 0.9600 .
C12' H12F 0.9600 .
C2' C3' 1.510(8) .
C2' C1' 1.646(8) .
C2' B3' 1.724(9) .
C2' B7' 1.688(8) .
C2' B11' 1.699(8) .
C2' B6' 1.718(7) .
C3' H3'A 0.9600 .
C3' H3'B 0.9600 .
C3' H3'C 0.9600 .
C1' C4' 1.529(8) .
C1' B4' 1.704(10) .
C1' B5' 1.707(8) .
C1' B3' 1.714(8) .
C1' B6' 1.717(10) .
C4' H4'A 0.9600 .
C4' H4'B 0.9600 .
C4' H4'C 0.9600 .
B9' B4' 1.789(8) .
B9' B5' 1.780(8) .
B9' B10' 1.796(8) .
B9' B12' 1.768(8) .
B9' B8' 1.778(7) .
B4' H4' 1.1000 .
B4' B5' 1.787(10) .
B4' B8' 1.757(8) .
B4' B3' 1.741(9) .
B5' H5' 1.1000 .
B5' B10' 1.748(10) .
B5' B6' 1.768(10) .
B10' H10B 1.1000 .
B10' B12' 1.775(7) .
B10' B11' 1.768(8) .
B10' B6' 1.732(9) .
B12' H12' 1.1000 .
B12' B8' 1.745(8) .
B12' B7' 1.750(9) .
B12' B11' 1.759(9) .
B8' H8' 1.1000 .
B8' B3' 1.745(10) .
B8' B7' 1.759(9) .
B3' H3' 1.1000 .
B3' B7' 1.738(9) .
B7' H7'A 1.1000 .
B7' B11' 1.747(8) .
B11' H11' 1.1000 .
B11' B6' 1.734(9) .
B6' H6'A 1.1000 .

loop_
_geom_torsion_atom_site_label_1
_geom_torsion_atom_site_label_2
_geom_torsion_atom_site_label_3
_geom_torsion_atom_site_label_4
_geom_torsion
_geom_torsion_site_symmetry_1
_geom_torsion_site_symmetry_2
_geom_torsion_site_symmetry_3
_geom_torsion_site_symmetry_4
C5 C10 C9 C8 -0.4(9) . . . .
C5 B9 B12 B8 -110.6(5) . . . .
C5 B9 B12 B10 112.3(5) . . . .
C5 B9 B12 B11 149.1(4) . . . .
C5 B9 B12 B7 -147.1(4) . . . .
C5 B9 B8 B12 112.4(5) . . . .
C5 B9 B8 B4 -111.9(5) . . . .
C5 B9 B8 B7 148.8(4) . . . .
C5 B9 B8 B3 -148.7(5) . . . .
C5 B9 B4 C1 -149.4(4) . . . .
C5 B9 B4 B8 111.1(5) . . . .
C5 B9 B4 B5 -111.8(5) . . . .
C5 B9 B4 B3 148.7(5) . . . .
C5 B9 B5 C1 153.1(5) . . . .
C5 B9 B5 B4 111.1(5) . . . .
C5 B9 B5 B10 -112.1(5) . . . .
C5 B9 B5 B6 -147.5(5) . . . .
C5 B9 B10 B12 -112.0(5) . . . .
C5 B9 B10 B5 111.5(5) . . . .
C5 B9 B10 B11 -148.3(5) . . . .
C5 B9 B10 B6 148.7(5) . . . .
C10 C5 C6 C7 0.1(7) . . . .
C10 C5 B9 B12 120.7(5) . . . .
C10 C5 B9 B8 48.9(6) . . . .
C10 C5 B9 B4 -23.4(7) . . . .
C10 C5 B9 B5 -94.8(6) . . . .
C10 C5 B9 B10 -166.7(5) . . . .
C10 C9 C8 C7 1.8(8) . . . .
C10 C9 C8 C11 180.0(5) . . . .
C9 C8 C7 C6 -2.3(7) . . . .
C9 C8 C11 O1 9.3(8) . . . .
C9 C8 C11 C12 -172.9(5) . . . .
C8 C7 C6 C5 1.4(8) . . . .
C7 C8 C11 O1 -172.7(5) . . . .
C7 C8 C11 C12 5.2(8) . . . .
C6 C5 C10 C9 -0.6(8) . . . .
C6 C5 B9 B12 -58.4(6) . . . .
C6 C5 B9 B8 -130.2(5) . . . .
C6 C5 B9 B4 157.5(5) . . . .
C6 C5 B9 B5 86.1(6) . . . .
C6 C5 B9 B10 14.2(7) . . . .
C11 C8 C7 C6 179.6(5) . . . .
C2 C1 B4 B9 -68.6(6) . . . .
C2 C1 B4 B8 -6.5(6) . . . .
C2 C1 B4 B5 -108.6(6) . . . .
C2 C1 B4 B3 35.8(4) . . . .
C2 C1 B5 B9 58.5(8) . . . .
C2 C1 B5 B4 99.5(6) . . . .
C2 C1 B5 B10 -4.8(7) . . . .
C2 C1 B5 B6 -41.6(5) . . . .
C2 C1 B3 B8 -99.0(4) . . . .
C2 C1 B3 B4 -140.5(5) . . . .
C2 C1 B3 B7 -37.5(4) . . . .
C2 C1 B6 B5 137.9(5) . . . .
C2 C1 B6 B10 99.6(5) . . . .
C2 C1 B6 B11 35.4(4) . . . .
C2 B11 B7 B12 136.2(5) . . . .
C2 B11 B7 B8 99.3(4) . . . .
C2 B11 B7 B3 34.6(4) . . . .
C2 B11 B6 C1 -35.9(4) . . . .
C2 B11 B6 B5 -96.9(6) . . . .
C2 B11 B6 B10 -136.2(6) . . . .
C2 B7 B3 C1 36.3(4) . . . .
C2 B7 B3 B8 135.2(4) . . . .
C2 B7 B3 B4 98.9(6) . . . .
C1 C2 B11 B12 -66.3(5) . . . .
C1 C2 B11 B10 -2.9(6) . . . .
C1 C2 B11 B7 -105.4(5) . . . .
C1 C2 B11 B6 35.8(5) . . . .
C1 C2 B7 B12 60.9(6) . . . .
C1 C2 B7 B8 -1.1(6) . . . .
C1 C2 B7 B11 99.2(5) . . . .
C1 C2 B7 B3 -41.5(5) . . . .
C1 C2 B3 B8 97.3(4) . . . .
C1 C2 B3 B4 35.2(4) . . . .
C1 C2 B3 B7 136.3(4) . . . .
C1 C2 B6 B5 -36.2(4) . . . .
C1 C2 B6 B10 -99.3(6) . . . .
C1 C2 B6 B11 -138.6(5) . . . .
C1 B4 B5 B9 134.3(5) . . . .
C1 B4 B5 B10 95.2(5) . . . .
C1 B4 B5 B6 33.4(4) . . . .
C1 B4 B3 C2 -33.6(4) . . . .
C1 B4 B3 B8 -131.9(5) . . . .
C1 B4 B3 B7 -95.6(6) . . . .
C1 B5 B10 B9 103.9(5) . . . .
C1 B5 B10 B12 65.5(6) . . . .
C1 B5 B10 B11 2.7(6) . . . .
C1 B5 B10 B6 -35.7(5) . . . .
C1 B5 B6 C2 36.5(4) . . . .
C1 B5 B6 B10 136.7(5) . . . .
C1 B5 B6 B11 97.0(5) . . . .
C3 C2 C1 C4 1.8(10) . . . .
C3 C2 C1 B4 -141.7(6) . . . .
C3 C2 C1 B5 151.5(6) . . . .
C3 C2 C1 B3 -105.7(6) . . . .
C3 C2 C1 B6 109.1(6) . . . .
C3 C2 B11 B12 150.0(5) . . . .
C3 C2 B11 B10 -146.5(5) . . . .
C3 C2 B11 B7 111.0(6) . . . .
C3 C2 B11 B6 -107.9(6) . . . .
C3 C2 B7 B12 -153.9(6) . . . .
C3 C2 B7 B8 144.1(6) . . . .
C3 C2 B7 B11 -115.7(7) . . . .
C3 C2 B7 B3 103.7(7) . . . .
C3 C2 B3 C1 110.0(5) . . . .
C3 C2 B3 B8 -152.7(5) . . . .
C3 C2 B3 B4 145.2(5) . . . .
C3 C2 B3 B7 -113.7(5) . . . .
C3 C2 B6 C1 -105.9(6) . . . .
C3 C2 B6 B5 -142.1(6) . . . .
C3 C2 B6 B10 154.8(6) . . . .
C3 C2 B6 B11 115.5(7) . . . .
C4 C1 B4 B9 151.1(6) . . . .
C4 C1 B4 B8 -146.9(6) . . . .
C4 C1 B4 B5 111.0(7) . . . .
C4 C1 B4 B3 -104.6(7) . . . .
C4 C1 B5 B9 -153.7(7) . . . .
C4 C1 B5 B4 -112.7(8) . . . .
C4 C1 B5 B10 143.0(7) . . . .
C4 C1 B5 B6 106.2(8) . . . .
C4 C1 B3 C2 -105.5(6) . . . .
C4 C1 B3 B8 155.5(6) . . . .
C4 C1 B3 B4 114.0(7) . . . .
C4 C1 B3 B7 -143.0(6) . . . .
C4 C1 B6 C2 107.3(6) . . . .
C4 C1 B6 B5 -114.8(6) . . . .
C4 C1 B6 B10 -153.1(6) . . . .
C4 C1 B6 B11 142.7(5) . . . .
B9 C5 C10 C9 -179.8(5) . . . .
B9 C5 C6 C7 179.3(5) . . . .
B9 B12 B8 B4 -39.5(4) . . . .
B9 B12 B8 B7 -139.8(4) . . . .
B9 B12 B8 B3 -102.0(4) . . . .
B9 B12 B10 B5 38.9(4) . . . .
B9 B12 B10 B11 139.3(5) . . . .
B9 B12 B10 B6 103.4(6) . . . .
B9 B12 B11 C2 63.2(5) . . . .
B9 B12 B11 B10 -37.4(4) . . . .
B9 B12 B11 B7 101.9(4) . . . .
B9 B12 B11 B6 -1.3(6) . . . .
B9 B12 B7 C2 -64.6(5) . . . .
B9 B12 B7 B8 36.7(4) . . . .
B9 B12 B7 B11 -101.7(5) . . . .
B9 B12 B7 B3 -2.8(6) . . . .
B9 B8 B4 C1 -97.3(5) . . . .
B9 B8 B4 B5 -38.8(4) . . . .
B9 B8 B4 B3 -138.8(5) . . . .
B9 B8 B7 C2 60.9(5) . . . .
B9 B8 B7 B12 -36.4(4) . . . .
B9 B8 B7 B11 0.6(6) . . . .
B9 B8 B7 B3 100.2(5) . . . .
B9 B8 B3 C2 -63.3(5) . . . .
B9 B8 B3 C1 -4.7(6) . . . .
B9 B8 B3 B4 37.1(5) . . . .
B9 B8 B3 B7 -102.0(4) . . . .
B9 B4 B5 C1 -134.3(5) . . . .
B9 B4 B5 B10 -39.1(4) . . . .
B9 B4 B5 B6 -100.9(5) . . . .
B9 B4 B3 C2 61.1(6) . . . .
B9 B4 B3 C1 94.7(5) . . . .
B9 B4 B3 B8 -37.1(5) . . . .
B9 B4 B3 B7 -0.8(8) . . . .
B9 B5 B10 B12 -38.5(4) . . . .
B9 B5 B10 B11 -101.3(4) . . . .
B9 B5 B10 B6 -139.7(5) . . . .
B9 B5 B6 C2 -63.7(6) . . . .
B9 B5 B6 C1 -100.2(5) . . . .
B9 B5 B6 B10 36.6(4) . . . .
B9 B5 B6 B11 -3.2(7) . . . .
B9 B10 B11 C2 -63.8(6) . . . .
B9 B10 B11 B12 36.3(4) . . . .
B9 B10 B11 B7 -0.7(6) . . . .
B9 B10 B11 B6 -103.2(6) . . . .
B9 B10 B6 C2 61.9(7) . . . .
B9 B10 B6 C1 0.4(6) . . . .
B9 B10 B6 B5 -36.9(4) . . . .
B9 B10 B6 B11 99.4(5) . . . .
B12 B9 B8 B4 135.7(5) . . . .
B12 B9 B8 B7 36.4(4) . . . .
B12 B9 B8 B3 98.9(5) . . . .
B12 B9 B4 C1 61.1(5) . . . .
B12 B9 B4 B8 -38.4(4) . . . .
B12 B9 B4 B5 98.7(5) . . . .
B12 B9 B4 B3 -0.8(6) . . . .
B12 B9 B5 C1 -57.0(6) . . . .
B12 B9 B5 B4 -99.0(4) . . . .
B12 B9 B5 B10 37.8(4) . . . .
B12 B9 B5 B6 2.4(6) . . . .
B12 B9 B10 B5 -136.5(4) . . . .
B12 B9 B10 B11 -36.3(4) . . . .
B12 B9 B10 B6 -99.3(5) . . . .
B12 B8 B4 C1 -57.8(6) . . . .
B12 B8 B4 B9 39.4(4) . . . .
B12 B8 B4 B5 0.6(6) . . . .
B12 B8 B4 B3 -99.3(5) . . . .
B12 B8 B7 C2 97.4(4) . . . .
B12 B8 B7 B11 37.0(4) . . . .
B12 B8 B7 B3 136.6(4) . . . .
B12 B8 B3 C2 0.2(5) . . . .
B12 B8 B3 C1 58.8(5) . . . .
B12 B8 B3 B4 100.6(5) . . . .
B12 B8 B3 B7 -38.5(4) . . . .
B12 B10 B11 C2 -100.1(5) . . . .
B12 B10 B11 B7 -37.0(4) . . . .
B12 B10 B11 B6 -139.5(6) . . . .
B12 B10 B6 C2 -1.5(8) . . . .
B12 B10 B6 C1 -63.0(6) . . . .
B12 B10 B6 B5 -100.3(5) . . . .
B12 B10 B6 B11 36.1(5) . . . .
B12 B11 B7 C2 -136.2(5) . . . .
B12 B11 B7 B8 -36.8(4) . . . .
B12 B11 B7 B3 -101.6(5) . . . .
B12 B11 B6 C2 99.6(5) . . . .
B12 B11 B6 C1 63.7(5) . . . .
B12 B11 B6 B5 2.8(7) . . . .
B12 B11 B6 B10 -36.5(5) . . . .
B12 B7 B3 C2 -96.7(4) . . . .
B12 B7 B3 C1 -60.4(6) . . . .
B12 B7 B3 B8 38.5(4) . . . .
B12 B7 B3 B4 2.2(7) . . . .
B8 B9 B12 B10 -137.1(4) . . . .
B8 B9 B12 B11 -100.3(5) . . . .
B8 B9 B12 B7 -36.4(4) . . . .
B8 B9 B4 C1 99.5(5) . . . .
B8 B9 B4 B5 137.0(5) . . . .
B8 B9 B4 B3 37.5(5) . . . .
B8 B9 B5 C1 4.4(7) . . . .
B8 B9 B5 B4 -37.6(4) . . . .
B8 B9 B5 B10 99.2(4) . . . .
B8 B9 B5 B6 63.8(6) . . . .
B8 B9 B10 B12 37.3(4) . . . .
B8 B9 B10 B5 -99.2(4) . . . .
B8 B9 B10 B11 1.0(6) . . . .
B8 B9 B10 B6 -62.0(6) . . . .
B8 B12 B10 B9 -38.9(4) . . . .
B8 B12 B10 B5 0.0(6) . . . .
B8 B12 B10 B11 100.4(5) . . . .
B8 B12 B10 B6 64.5(7) . . . .
B8 B12 B11 C2 -1.4(6) . . . .
B8 B12 B11 B10 -101.9(5) . . . .
B8 B12 B11 B7 37.3(4) . . . .
B8 B12 B11 B6 -65.8(5) . . . .
B8 B12 B7 C2 -101.3(5) . . . .
B8 B12 B7 B11 -138.4(5) . . . .
B8 B12 B7 B3 -39.5(5) . . . .
B8 B4 B5 C1 -95.9(5) . . . .
B8 B4 B5 B9 38.4(4) . . . .
B8 B4 B5 B10 -0.7(6) . . . .
B8 B4 B5 B6 -62.5(6) . . . .
B8 B4 B3 C2 98.3(4) . . . .
B8 B4 B3 C1 131.9(5) . . . .
B8 B4 B3 B7 36.3(5) . . . .
B8 B7 B3 C2 -135.2(4) . . . .
B8 B7 B3 C1 -98.9(4) . . . .
B8 B7 B3 B4 -36.3(5) . . . .
B4 C1 B5 B9 -41.0(5) . . . .
B4 C1 B5 B10 -104.3(5) . . . .
B4 C1 B5 B6 -141.1(5) . . . .
B4 C1 B3 C2 140.5(5) . . . .
B4 C1 B3 B8 41.5(4) . . . .
B4 C1 B3 B7 103.0(5) . . . .
B4 C1 B6 C2 -100.3(5) . . . .
B4 C1 B6 B5 37.6(5) . . . .
B4 C1 B6 B10 -0.7(7) . . . .
B4 C1 B6 B11 -64.9(6) . . . .
B4 B9 B12 B8 38.7(4) . . . .
B4 B9 B12 B10 -98.5(5) . . . .
B4 B9 B12 B11 -61.6(5) . . . .
B4 B9 B12 B7 2.2(5) . . . .
B4 B9 B8 B12 -135.7(5) . . . .
B4 B9 B8 B7 -99.3(5) . . . .
B4 B9 B8 B3 -36.8(5) . . . .
B4 B9 B5 C1 42.0(5) . . . .
B4 B9 B5 B10 136.9(5) . . . .
B4 B9 B5 B6 101.4(5) . . . .
B4 B9 B10 B12 99.3(4) . . . .
B4 B9 B10 B5 -37.1(4) . . . .
B4 B9 B10 B11 63.0(6) . . . .
B4 B9 B10 B6 0.1(6) . . . .
B4 B8 B7 C2 -3.0(5) . . . .
B4 B8 B7 B12 -100.4(4) . . . .
B4 B8 B7 B11 -63.4(5) . . . .
B4 B8 B7 B3 36.2(4) . . . .
B4 B8 B3 C2 -100.4(5) . . . .
B4 B8 B3 C1 -41.8(4) . . . .
B4 B8 B3 B7 -139.2(5) . . . .
B4 B5 B10 B9 38.9(4) . . . .
B4 B5 B10 B12 0.4(6) . . . .
B4 B5 B10 B11 -62.4(6) . . . .
B4 B5 B10 B6 -100.8(5) . . . .
B4 B5 B6 C2 0.5(7) . . . .
B4 B5 B6 C1 -36.0(5) . . . .
B4 B5 B6 B10 100.7(5) . . . .
B4 B5 B6 B11 61.0(6) . . . .
B5 C1 B4 B9 40.0(4) . . . .
B5 C1 B4 B8 102.1(5) . . . .
B5 C1 B4 B3 144.4(5) . . . .
B5 C1 B3 C2 106.8(6) . . . .
B5 C1 B3 B8 7.8(7) . . . .
B5 C1 B3 B4 -33.7(5) . . . .
B5 C1 B3 B7 69.3(7) . . . .
B5 C1 B6 C2 -137.9(5) . . . .
B5 C1 B6 B10 -38.3(5) . . . .
B5 C1 B6 B11 -102.5(5) . . . .
B5 B9 B12 B8 99.6(4) . . . .
B5 B9 B12 B10 -37.5(4) . . . .
B5 B9 B12 B11 -0.7(5) . . . .
B5 B9 B12 B7 63.1(5) . . . .
B5 B9 B8 B12 -98.5(5) . . . .
B5 B9 B8 B4 37.2(5) . . . .
B5 B9 B8 B7 -62.1(5) . . . .
B5 B9 B8 B3 0.4(6) . . . .
B5 B9 B4 C1 -37.6(4) . . . .
B5 B9 B4 B8 -137.0(5) . . . .
B5 B9 B4 B3 -99.5(6) . . . .
B5 B9 B10 B12 136.5(4) . . . .
B5 B9 B10 B11 100.2(5) . . . .
B5 B9 B10 B6 37.2(4) . . . .
B5 B4 B3 C2 -3.3(6) . . . .
B5 B4 B3 C1 30.3(4) . . . .
B5 B4 B3 B8 -101.6(5) . . . .
B5 B4 B3 B7 -65.2(7) . . . .
B5 B10 B11 C2 0.0(6) . . . .
B5 B10 B11 B12 100.1(5) . . . .
B5 B10 B11 B7 63.2(6) . . . .
B5 B10 B11 B6 -39.4(5) . . . .
B5 B10 B6 C2 98.7(7) . . . .
B5 B10 B6 C1 37.3(5) . . . .
B5 B10 B6 B11 136.3(5) . . . .
B10 B9 B12 B8 137.1(4) . . . .
B10 B9 B12 B11 36.8(4) . . . .
B10 B9 B12 B7 100.7(5) . . . .
B10 B9 B8 B12 -37.4(4) . . . .
B10 B9 B8 B4 98.3(5) . . . .
B10 B9 B8 B7 -1.0(5) . . . .
B10 B9 B8 B3 61.5(5) . . . .
B10 B9 B4 C1 -0.4(5) . . . .
B10 B9 B4 B8 -99.9(5) . . . .
B10 B9 B4 B5 37.2(4) . . . .
B10 B9 B4 B3 -62.4(6) . . . .
B10 B9 B5 C1 -94.9(6) . . . .
B10 B9 B5 B4 -136.9(5) . . . .
B10 B9 B5 B6 -35.4(4) . . . .
B10 B12 B8 B9 39.1(4) . . . .
B10 B12 B8 B4 -0.4(6) . . . .
B10 B12 B8 B7 -100.7(4) . . . .
B10 B12 B8 B3 -62.9(5) . . . .
B10 B12 B11 C2 100.6(5) . . . .
B10 B12 B11 B7 139.2(5) . . . .
B10 B12 B11 B6 36.1(5) . . . .
B10 B12 B7 C2 0.6(6) . . . .
B10 B12 B7 B8 101.9(5) . . . .
B10 B12 B7 B11 -36.5(5) . . . .
B10 B12 B7 B3 62.4(6) . . . .
B10 B5 B6 C2 -100.3(5) . . . .
B10 B5 B6 C1 -136.7(5) . . . .
B10 B5 B6 B11 -39.8(5) . . . .
B10 B11 B7 C2 -99.2(6) . . . .
B10 B11 B7 B12 36.9(4) . . . .
B10 B11 B7 B8 0.1(6) . . . .
B10 B11 B7 B3 -64.7(6) . . . .
B10 B11 B6 C2 136.2(6) . . . .
B10 B11 B6 C1 100.3(6) . . . .
B10 B11 B6 B5 39.3(5) . . . .
B11 C2 C1 C4 -144.7(7) . . . .
B11 C2 C1 B4 71.9(6) . . . .
B11 C2 C1 B5 5.1(7) . . . .
B11 C2 C1 B3 107.8(5) . . . .
B11 C2 C1 B6 -37.4(5) . . . .
B11 C2 B7 B12 -38.2(4) . . . .
B11 C2 B7 B8 -100.3(5) . . . .
B11 C2 B7 B3 -140.7(5) . . . .
B11 C2 B3 C1 -98.4(5) . . . .
B11 C2 B3 B8 -1.1(5) . . . .
B11 C2 B3 B4 -63.3(5) . . . .
B11 C2 B3 B7 37.9(4) . . . .
B11 C2 B6 C1 138.6(5) . . . .
B11 C2 B6 B5 102.4(5) . . . .
B11 C2 B6 B10 39.3(6) . . . .
B11 B12 B8 B9 102.7(4) . . . .
B11 B12 B8 B4 63.2(6) . . . .
B11 B12 B8 B7 -37.1(4) . . . .
B11 B12 B8 B3 0.7(5) . . . .
B11 B12 B10 B9 -139.3(5) . . . .
B11 B12 B10 B5 -100.4(5) . . . .
B11 B12 B10 B6 -35.9(5) . . . .
B11 B12 B7 C2 37.1(4) . . . .
B11 B12 B7 B8 138.4(5) . . . .
B11 B12 B7 B3 98.9(5) . . . .
B11 B10 B6 C2 -37.6(5) . . . .
B11 B10 B6 C1 -99.0(5) . . . .
B11 B10 B6 B5 -136.3(5) . . . .
B11 B7 B3 C2 -33.8(4) . . . .
B11 B7 B3 C1 2.5(6) . . . .
B11 B7 B3 B8 101.4(5) . . . .
B11 B7 B3 B4 65.1(7) . . . .
B7 C2 C1 C4 148.3(7) . . . .
B7 C2 C1 B4 4.8(6) . . . .
B7 C2 C1 B5 -62.0(7) . . . .
B7 C2 C1 B3 40.8(4) . . . .
B7 C2 C1 B6 -104.4(5) . . . .
B7 C2 B11 B12 39.0(4) . . . .
B7 C2 B11 B10 102.5(5) . . . .
B7 C2 B11 B6 141.1(6) . . . .
B7 C2 B3 C1 -136.3(4) . . . .
B7 C2 B3 B8 -39.0(4) . . . .
B7 C2 B3 B4 -101.1(5) . . . .
B7 C2 B6 C1 101.2(5) . . . .
B7 C2 B6 B5 65.0(7) . . . .
B7 C2 B6 B10 2.0(8) . . . .
B7 C2 B6 B11 -37.3(5) . . . .
B7 B12 B8 B9 139.8(4) . . . .
B7 B12 B8 B4 100.4(5) . . . .
B7 B12 B8 B3 37.8(4) . . . .
B7 B12 B10 B9 -102.8(4) . . . .
B7 B12 B10 B5 -63.9(5) . . . .
B7 B12 B10 B11 36.5(5) . . . .
B7 B12 B10 B6 0.6(7) . . . .
B7 B12 B11 C2 -38.7(4) . . . .
B7 B12 B11 B10 -139.2(5) . . . .
B7 B12 B11 B6 -103.1(5) . . . .
B7 B8 B4 C1 5.7(5) . . . .
B7 B8 B4 B9 102.9(4) . . . .
B7 B8 B4 B5 64.1(5) . . . .
B7 B8 B4 B3 -35.9(5) . . . .
B7 B8 B3 C2 38.7(4) . . . .
B7 B8 B3 C1 97.4(5) . . . .
B7 B8 B3 B4 139.2(5) . . . .
B7 B11 B6 C2 35.2(5) . . . .
B7 B11 B6 C1 -0.7(6) . . . .
B7 B11 B6 B5 -61.7(6) . . . .
B7 B11 B6 B10 -101.0(5) . . . .
B3 C2 C1 C4 107.5(8) . . . .
B3 C2 C1 B4 -35.9(5) . . . .
B3 C2 C1 B5 -102.7(6) . . . .
B3 C2 C1 B6 -145.2(5) . . . .
B3 C2 B11 B12 1.6(6) . . . .
B3 C2 B11 B10 65.1(5) . . . .
B3 C2 B11 B7 -37.5(4) . . . .
B3 C2 B11 B6 103.7(5) . . . .
B3 C2 B7 B12 102.4(4) . . . .
B3 C2 B7 B8 40.4(4) . . . .
B3 C2 B7 B11 140.7(5) . . . .
B3 C2 B6 C1 33.5(5) . . . .
B3 C2 B6 B5 -2.7(7) . . . .
B3 C2 B6 B10 -65.7(7) . . . .
B3 C2 B6 B11 -105.0(5) . . . .
B3 C1 B4 B9 -104.4(4) . . . .
B3 C1 B4 B8 -42.3(4) . . . .
B3 C1 B4 B5 -144.4(5) . . . .
B3 C1 B5 B9 -7.8(8) . . . .
B3 C1 B5 B4 33.3(5) . . . .
B3 C1 B5 B10 -71.1(7) . . . .
B3 C1 B5 B6 -107.8(6) . . . .
B3 C1 B6 C2 -33.0(5) . . . .
B3 C1 B6 B5 105.0(5) . . . .
B3 C1 B6 B10 66.6(6) . . . .
B3 C1 B6 B11 2.5(7) . . . .
B3 B8 B4 C1 41.5(5) . . . .
B3 B8 B4 B9 138.8(5) . . . .
B3 B8 B4 B5 100.0(6) . . . .
B3 B8 B7 C2 -39.2(4) . . . .
B3 B8 B7 B12 -136.6(4) . . . .
B3 B8 B7 B11 -99.6(5) . . . .
B3 B4 B5 C1 -31.6(4) . . . .
B3 B4 B5 B9 102.6(4) . . . .
B3 B4 B5 B10 63.6(5) . . . .
B3 B4 B5 B6 1.7(6) . . . .
B6 C2 C1 C4 -107.3(8) . . . .
B6 C2 C1 B4 109.2(6) . . . .
B6 C2 C1 B5 42.4(6) . . . .
B6 C2 C1 B3 145.2(5) . . . .
B6 C2 B11 B12 -102.1(6) . . . .
B6 C2 B11 B10 -38.6(5) . . . .
B6 C2 B11 B7 -141.1(6) . . . .
B6 C2 B7 B12 -1.6(7) . . . .
B6 C2 B7 B8 -63.6(6) . . . .
B6 C2 B7 B11 36.6(6) . . . .
B6 C2 B7 B3 -104.0(6) . . . .
B6 C2 B3 C1 -31.4(4) . . . .
B6 C2 B3 B8 65.9(5) . . . .
B6 C2 B3 B4 3.8(6) . . . .
B6 C2 B3 B7 104.9(5) . . . .
B6 C1 B4 B9 0.8(6) . . . .
B6 C1 B4 B8 62.8(6) . . . .
B6 C1 B4 B5 -39.3(5) . . . .
B6 C1 B4 B3 105.1(5) . . . .
B6 C1 B5 B9 100.0(6) . . . .
B6 C1 B5 B4 141.1(5) . . . .
B6 C1 B5 B10 36.7(5) . . . .
B6 C1 B3 C2 34.3(5) . . . .
B6 C1 B3 B8 -64.8(6) . . . .
B6 C1 B3 B4 -106.2(5) . . . .
B6 C1 B3 B7 -3.2(7) . . . .
B6 B5 B10 B9 139.7(5) . . . .
B6 B5 B10 B12 101.2(5) . . . .
B6 B5 B10 B11 38.4(4) . . . .
B6 B10 B11 C2 39.4(5) . . . .
B6 B10 B11 B12 139.5(6) . . . .
B6 B10 B11 B7 102.5(6) . . . .
B6 B11 B7 C2 -35.8(4) . . . .
B6 B11 B7 B12 100.4(5) . . . .
B6 B11 B7 B8 63.5(6) . . . .
B6 B11 B7 B3 -1.2(6) . . . .
C5' C6' C7' C8' 1.2(8) . . . .
C5' B9' B4' C1' -149.8(4) . . . .
C5' B9' B4' B5' -111.7(5) . . . .
C5' B9' B4' B8' 111.0(5) . . . .
C5' B9' B4' B3' 147.6(5) . . . .
C5' B9' B5' C1' 149.6(5) . . . .
C5' B9' B5' B4' 111.4(5) . . . .
C5' B9' B5' B10' -111.6(5) . . . .
C5' B9' B5' B6' -148.3(5) . . . .
C5' B9' B10' B5' 110.7(5) . . . .
C5' B9' B10' B12' -112.5(5) . . . .
C5' B9' B10' B11' -148.4(4) . . . .
C5' B9' B10' B6' 148.6(4) . . . .
C5' B9' B12' B10' 111.8(5) . . . .
C5' B9' B12' B8' -110.5(5) . . . .
C5' B9' B12' B7' -147.9(4) . . . .
C5' B9' B12' B11' 148.3(4) . . . .
C5' B9' B8' B4' -111.0(6) . . . .
C5' B9' B8' B12' 112.4(5) . . . .
C5' B9' B8' B3' -147.5(5) . . . .
C5' B9' B8' B7' 149.3(4) . . . .
C6' C5' C10' C9' 0.0(7) . . . .
C6' C5' B9' B4' 167.8(4) . . . .
C6' C5' B9' B5' 95.1(6) . . . .
C6' C5' B9' B10' 24.0(7) . . . .
C6' C5' B9' B12' -49.1(6) . . . .
C6' C5' B9' B8' -120.9(5) . . . .
C6' C7' C8' C9' -1.3(7) . . . .
C6' C7' C8' C11' -179.2(5) . . . .
C7' C8' C9' C10' 0.9(7) . . . .
C7' C8' C11' O1' -167.0(5) . . . .
C7' C8' C11' C12' 11.5(8) . . . .
C8' C9' C10' C5' -0.2(8) . . . .
C9' C8' C11' O1' 15.2(8) . . . .
C9' C8' C11' C12' -166.3(5) . . . .
C10' C5' C6' C7' -0.5(7) . . . .
C10' C5' B9' B4' -14.2(7) . . . .
C10' C5' B9' B5' -87.0(6) . . . .
C10' C5' B9' B10' -158.0(4) . . . .
C10' C5' B9' B12' 128.9(5) . . . .
C10' C5' B9' B8' 57.1(6) . . . .
C11' C8' C9' C10' 178.8(5) . . . .
C2' C1' B4' B9' -65.5(5) . . . .
C2' C1' B4' B5' -104.2(5) . . . .
C2' C1' B4' B8' -2.8(6) . . . .
C2' C1' B4' B3' 37.5(4) . . . .
C2' C1' B5' B9' 64.7(7) . . . .
C2' C1' B5' B4' 103.7(5) . . . .
C2' C1' B5' B10' 1.0(6) . . . .
C2' C1' B5' B6' -37.7(5) . . . .
C2' C1' B3' B4' -139.9(5) . . . .
C2' C1' B3' B8' -99.3(5) . . . .
C2' C1' B3' B7' -36.3(4) . . . .
C2' C1' B6' B5' 139.6(4) . . . .
C2' C1' B6' B10' 100.3(5) . . . .
C2' C1' B6' B11' 36.6(4) . . . .
C2' B3' B7' B12' -98.9(4) . . . .
C2' B3' B7' B8' -135.7(4) . . . .
C2' B3' B7' B11' -34.8(4) . . . .
C2' B7' B11' B10' -97.8(5) . . . .
C2' B7' B11' B12' -135.2(4) . . . .
C2' B7' B11' B6' -35.0(4) . . . .
C2' B11' B6' C1' -35.8(4) . . . .
C2' B11' B6' B5' -97.1(5) . . . .
C2' B11' B6' B10' -135.3(5) . . . .
C3' C2' C1' C4' -0.1(9) . . . .
C3' C2' C1' B4' -144.9(5) . . . .
C3' C2' C1' B5' 146.6(5) . . . .
C3' C2' C1' B3' -107.7(6) . . . .
C3' C2' C1' B6' 108.5(6) . . . .
C3' C2' B3' C1' 109.9(5) . . . .
C3' C2' B3' B4' 145.0(5) . . . .
C3' C2' B3' B8' -151.8(5) . . . .
C3' C2' B3' B7' -112.5(5) . . . .
C3' C2' B7' B12' -151.5(6) . . . .
C3' C2' B7' B8' 146.0(6) . . . .
C3' C2' B7' B3' 106.9(6) . . . .
C3' C2' B7' B11' -111.9(6) . . . .
C3' C2' B11' B10' -146.4(5) . . . .
C3' C2' B11' B12' 150.7(5) . . . .
C3' C2' B11' B7' 111.5(6) . . . .
C3' C2' B11' B6' -107.4(6) . . . .
C3' C2' B6' C1' -109.8(6) . . . .
C3' C2' B6' B5' -144.8(6) . . . .
C3' C2' B6' B10' 152.6(6) . . . .
C3' C2' B6' B11' 112.4(6) . . . .
C1' C2' B3' B4' 35.1(4) . . . .
C1' C2' B3' B8' 98.3(4) . . . .
C1' C2' B3' B7' 137.6(4) . . . .
C1' C2' B7' B12' 62.8(5) . . . .
C1' C2' B7' B8' 0.4(5) . . . .
C1' C2' B7' B3' -38.8(4) . . . .
C1' C2' B7' B11' 102.4(5) . . . .
C1' C2' B11' B10' -0.2(6) . . . .
C1' C2' B11' B12' -63.1(5) . . . .
C1' C2' B11' B7' -102.3(5) . . . .
C1' C2' B11' B6' 38.8(5) . . . .
C1' C2' B6' B5' -35.0(4) . . . .
C1' C2' B6' B10' -97.6(5) . . . .
C1' C2' B6' B11' -137.8(5) . . . .
C1' B4' B5' B9' 135.6(5) . . . .
C1' B4' B5' B10' 96.5(5) . . . .
C1' B4' B5' B6' 34.2(4) . . . .
C1' B4' B8' B9' -99.0(5) . . . .
C1' B4' B8' B12' -60.2(5) . . . .
C1' B4' B8' B3' 40.2(4) . . . .
C1' B4' B8' B7' 2.9(5) . . . .
C1' B4' B3' C2' -34.3(4) . . . .
C1' B4' B3' B8' -133.8(5) . . . .
C1' B4' B3' B7' -95.6(5) . . . .
C1' B5' B10' B9' 99.7(4) . . . .
C1' B5' B10' B12' 61.7(5) . . . .
C1' B5' B10' B11' -1.1(6) . . . .
C1' B5' B10' B6' -38.8(4) . . . .
C1' B5' B6' C2' 34.5(4) . . . .
C1' B5' B6' B10' 135.1(4) . . . .
C1' B5' B6' B11' 96.3(4) . . . .
C1' B3' B7' C2' 35.8(4) . . . .
C1' B3' B7' B12' -63.1(6) . . . .
C1' B3' B7' B8' -99.9(5) . . . .
C1' B3' B7' B11' 1.0(6) . . . .
C4' C1' B4' B9' 152.0(5) . . . .
C4' C1' B4' B5' 113.2(6) . . . .
C4' C1' B4' B8' -145.4(5) . . . .
C4' C1' B4' B3' -105.1(6) . . . .
C4' C1' B5' B9' -151.2(7) . . . .
C4' C1' B5' B4' -112.2(8) . . . .
C4' C1' B5' B10' 145.1(7) . . . .
C4' C1' B5' B6' 106.4(8) . . . .
C4' C1' B3' C2' -106.7(6) . . . .
C4' C1' B3' B4' 113.4(7) . . . .
C4' C1' B3' B8' 154.0(6) . . . .
C4' C1' B3' B7' -143.0(6) . . . .
C4' C1' B6' C2' 106.2(6) . . . .
C4' C1' B6' B5' -114.2(5) . . . .
C4' C1' B6' B10' -153.4(5) . . . .
C4' C1' B6' B11' 142.8(5) . . . .
B9' C5' C6' C7' 177.6(5) . . . .
B9' C5' C10' C9' -178.1(5) . . . .
B9' B4' B5' C1' -135.6(5) . . . .
B9' B4' B5' B10' -39.1(4) . . . .
B9' B4' B5' B6' -101.4(5) . . . .
B9' B4' B8' B12' 38.8(4) . . . .
B9' B4' B8' B3' 139.2(5) . . . .
B9' B4' B8' B7' 102.0(4) . . . .
B9' B4' B3' C2' 62.9(6) . . . .
B9' B4' B3' C1' 97.1(5) . . . .
B9' B4' B3' B8' -36.7(4) . . . .
B9' B4' B3' B7' 1.5(7) . . . .
B9' B5' B10' B12' -38.0(4) . . . .
B9' B5' B10' B11' -100.7(4) . . . .
B9' B5' B10' B6' -138.5(4) . . . .
B9' B5' B6' C2' -63.0(5) . . . .
B9' B5' B6' C1' -97.4(4) . . . .
B9' B5' B6' B10' 37.7(4) . . . .
B9' B5' B6' B11' -1.1(6) . . . .
B9' B10' B12' B8' -38.5(4) . . . .
B9' B10' B12' B7' -102.6(4) . . . .
B9' B10' B12' B11' -139.6(5) . . . .
B9' B10' B11' C2' -62.9(5) . . . .
B9' B10' B11' B12' 35.8(4) . . . .
B9' B10' B11' B7' -1.3(6) . . . .
B9' B10' B11' B6' -102.2(5) . . . .
B9' B10' B6' C2' 60.8(6) . . . .
B9' B10' B6' C1' 1.1(5) . . . .
B9' B10' B6' B5' -37.6(4) . . . .
B9' B10' B6' B11' 99.8(4) . . . .
B9' B12' B8' B4' -39.1(4) . . . .
B9' B12' B8' B3' -102.0(4) . . . .
B9' B12' B8' B7' -138.8(4) . . . .
B9' B12' B7' C2' -62.8(5) . . . .
B9' B12' B7' B8' 37.6(4) . . . .
B9' B12' B7' B3' 0.7(6) . . . .
B9' B12' B7' B11' -101.9(5) . . . .
B9' B12' B11' C2' 63.0(5) . . . .
B9' B12' B11' B10' -36.9(4) . . . .
B9' B12' B11' B7' 101.5(4) . . . .
B9' B12' B11' B6' 0.1(6) . . . .
B9' B8' B3' C2' -62.5(5) . . . .
B9' B8' B3' C1' -2.9(6) . . . .
B9' B8' B3' B4' 37.0(4) . . . .
B9' B8' B3' B7' -100.7(4) . . . .
B9' B8' B7' C2' 62.1(5) . . . .
B9' B8' B7' B12' -37.1(4) . . . .
B9' B8' B7' B3' 101.5(4) . . . .
B9' B8' B7' B11' -0.4(6) . . . .
B4' C1' B5' B9' -39.0(4) . . . .
B4' C1' B5' B10' -102.7(4) . . . .
B4' C1' B5' B6' -141.4(4) . . . .
B4' C1' B3' C2' 139.9(5) . . . .
B4' C1' B3' B8' 40.6(4) . . . .
B4' C1' B3' B7' 103.6(5) . . . .
B4' C1' B6' C2' -102.1(5) . . . .
B4' C1' B6' B5' 37.5(4) . . . .
B4' C1' B6' B10' -1.7(6) . . . .
B4' C1' B6' B11' -65.5(5) . . . .
B4' B9' B5' C1' 38.2(5) . . . .
B4' B9' B5' B10' 137.0(4) . . . .
B4' B9' B5' B6' 100.2(5) . . . .
B4' B9' B10' B5' -38.0(4) . . . .
B4' B9' B10' B12' 98.8(4) . . . .
B4' B9' B10' B11' 62.9(5) . . . .
B4' B9' B10' B6' -0.1(5) . . . .
B4' B9' B12' B10' -100.0(5) . . . .
B4' B9' B12' B8' 37.7(4) . . . .
B4' B9' B12' B7' 0.3(5) . . . .
B4' B9' B12' B11' -63.5(5) . . . .
B4' B9' B8' B12' -136.6(5) . . . .
B4' B9' B8' B3' -36.5(5) . . . .
B4' B9' B8' B7' -99.7(5) . . . .
B4' B5' B10' B9' 38.6(4) . . . .
B4' B5' B10' B12' 0.6(6) . . . .
B4' B5' B10' B11' -62.1(5) . . . .
B4' B5' B10' B6' -99.9(5) . . . .
B4' B5' B6' C2' 0.6(6) . . . .
B4' B5' B6' C1' -33.8(4) . . . .
B4' B5' B6' B10' 101.3(4) . . . .
B4' B5' B6' B11' 62.5(6) . . . .
B4' B8' B3' C2' -99.6(5) . . . .
B4' B8' B3' C1' -39.9(4) . . . .
B4' B8' B3' B7' -137.8(5) . . . .
B4' B8' B7' C2' -2.1(5) . . . .
B4' B8' B7' B12' -101.3(4) . . . .
B4' B8' B7' B3' 37.3(4) . . . .
B4' B8' B7' B11' -64.6(5) . . . .
B4' B3' B7' C2' 97.5(5) . . . .
B4' B3' B7' B12' -1.3(6) . . . .
B4' B3' B7' B8' -38.2(5) . . . .
B4' B3' B7' B11' 62.7(6) . . . .
B5' C1' B4' B9' 38.8(4) . . . .
B5' C1' B4' B8' 101.4(5) . . . .
B5' C1' B4' B3' 141.7(5) . . . .
B5' C1' B3' C2' 102.8(6) . . . .
B5' C1' B3' B4' -37.1(5) . . . .
B5' C1' B3' B8' 3.6(7) . . . .
B5' C1' B3' B7' 66.5(7) . . . .
B5' C1' B6' C2' -139.6(4) . . . .
B5' C1' B6' B10' -39.2(4) . . . .
B5' C1' B6' B11' -103.0(5) . . . .
B5' B9' B4' C1' -38.2(4) . . . .
B5' B9' B4' B8' -137.3(5) . . . .
B5' B9' B4' B3' -100.7(6) . . . .
B5' B9' B10' B12' 136.8(4) . . . .
B5' B9' B10' B11' 100.9(5) . . . .
B5' B9' B10' B6' 37.9(4) . . . .
B5' B9' B12' B10' -37.4(4) . . . .
B5' B9' B12' B8' 100.4(4) . . . .
B5' B9' B12' B7' 62.9(5) . . . .
B5' B9' B12' B11' -0.8(5) . . . .
B5' B9' B8' B4' 37.9(5) . . . .
B5' B9' B8' B12' -98.7(5) . . . .
B5' B9' B8' B3' 1.3(6) . . . .
B5' B9' B8' B7' -61.8(5) . . . .
B5' B4' B8' B9' -37.9(4) . . . .
B5' B4' B8' B12' 0.9(6) . . . .
B5' B4' B8' B3' 101.4(5) . . . .
B5' B4' B8' B7' 64.1(5) . . . .
B5' B4' B3' C2' -0.4(6) . . . .
B5' B4' B3' C1' 33.8(4) . . . .
B5' B4' B3' B8' -100.0(5) . . . .
B5' B4' B3' B7' -61.8(6) . . . .
B5' B10' B12' B9' 38.4(4) . . . .
B5' B10' B12' B8' 0.0(6) . . . .
B5' B10' B12' B7' -64.2(5) . . . .
B5' B10' B12' B11' -101.2(5) . . . .
B5' B10' B11' C2' 0.8(5) . . . .
B5' B10' B11' B12' 99.6(4) . . . .
B5' B10' B11' B7' 62.4(5) . . . .
B5' B10' B11' B6' -38.5(4) . . . .
B5' B10' B6' C2' 98.4(5) . . . .
B5' B10' B6' C1' 38.6(4) . . . .
B5' B10' B6' B11' 137.4(4) . . . .
B10' B9' B4' C1' -0.9(5) . . . .
B10' B9' B4' B5' 37.3(4) . . . .
B10' B9' B4' B8' -100.0(4) . . . .
B10' B9' B4' B3' -63.4(5) . . . .
B10' B9' B5' C1' -98.8(5) . . . .
B10' B9' B5' B4' -137.0(4) . . . .
B10' B9' B5' B6' -36.7(4) . . . .
B10' B9' B12' B8' 137.7(4) . . . .
B10' B9' B12' B7' 100.3(4) . . . .
B10' B9' B12' B11' 36.6(4) . . . .
B10' B9' B8' B4' 99.3(5) . . . .
B10' B9' B8' B12' -37.3(4) . . . .
B10' B9' B8' B3' 62.7(5) . . . .
B10' B9' B8' B7' -0.4(5) . . . .
B10' B5' B6' C2' -100.7(5) . . . .
B10' B5' B6' C1' -135.1(4) . . . .
B10' B5' B6' B11' -38.8(4) . . . .
B10' B12' B8' B9' 38.5(4) . . . .
B10' B12' B8' B4' -0.6(6) . . . .
B10' B12' B8' B3' -63.6(5) . . . .
B10' B12' B8' B7' -100.3(4) . . . .
B10' B12' B7' C2' 1.9(5) . . . .
B10' B12' B7' B8' 102.2(4) . . . .
B10' B12' B7' B3' 65.3(5) . . . .
B10' B12' B7' B11' -37.2(4) . . . .
B10' B12' B11' C2' 99.9(5) . . . .
B10' B12' B11' B7' 138.4(4) . . . .
B10' B12' B11' B6' 37.1(4) . . . .
B10' B11' B6' C2' 135.3(5) . . . .
B10' B11' B6' C1' 99.5(5) . . . .
B10' B11' B6' B5' 38.2(4) . . . .
B12' B9' B4' C1' 61.5(5) . . . .
B12' B9' B4' B5' 99.7(5) . . . .
B12' B9' B4' B8' -37.6(4) . . . .
B12' B9' B4' B3' -1.1(6) . . . .
B12' B9' B5' C1' -60.9(6) . . . .
B12' B9' B5' B4' -99.1(4) . . . .
B12' B9' B5' B10' 37.9(4) . . . .
B12' B9' B5' B6' 1.2(5) . . . .
B12' B9' B10' B5' -136.8(4) . . . .
B12' B9' B10' B11' -35.9(4) . . . .
B12' B9' B10' B6' -98.9(4) . . . .
B12' B9' B8' B4' 136.6(5) . . . .
B12' B9' B8' B3' 100.1(5) . . . .
B12' B9' B8' B7' 36.9(4) . . . .
B12' B10' B11' C2' -98.8(5) . . . .
B12' B10' B11' B7' -37.2(4) . . . .
B12' B10' B11' B6' -138.1(5) . . . .
B12' B10' B6' C2' -1.9(6) . . . .
B12' B10' B6' C1' -61.7(5) . . . .
B12' B10' B6' B5' -100.3(4) . . . .
B12' B10' B6' B11' 37.1(4) . . . .
B12' B8' B3' C2' 1.3(5) . . . .
B12' B8' B3' C1' 60.9(5) . . . .
B12' B8' B3' B4' 100.8(5) . . . .
B12' B8' B3' B7' -36.9(4) . . . .
B12' B8' B7' C2' 99.2(4) . . . .
B12' B8' B7' B3' 138.6(4) . . . .
B12' B8' B7' B11' 36.7(4) . . . .
B12' B7' B11' C2' 135.2(4) . . . .
B12' B7' B11' B10' 37.4(4) . . . .
B12' B7' B11' B6' 100.2(5) . . . .
B12' B11' B6' C2' 97.8(5) . . . .
B12' B11' B6' C1' 62.0(5) . . . .
B12' B11' B6' B5' 0.6(6) . . . .
B12' B11' B6' B10' -37.6(4) . . . .
B8' B9' B4' C1' 99.1(5) . . . .
B8' B9' B4' B5' 137.3(5) . . . .
B8' B9' B4' B3' 36.6(5) . . . .
B8' B9' B5' C1' 0.8(6) . . . .
B8' B9' B5' B4' -37.4(4) . . . .
B8' B9' B5' B10' 99.6(4) . . . .
B8' B9' B5' B6' 62.8(5) . . . .
B8' B9' B10' B5' -99.8(4) . . . .
B8' B9' B10' B12' 37.0(4) . . . .
B8' B9' B10' B11' 1.1(5) . . . .
B8' B9' B10' B6' -61.9(5) . . . .
B8' B9' B12' B10' -137.7(4) . . . .
B8' B9' B12' B7' -37.4(4) . . . .
B8' B9' B12' B11' -101.2(5) . . . .
B8' B4' B5' C1' -97.5(5) . . . .
B8' B4' B5' B9' 38.1(4) . . . .
B8' B4' B5' B10' -1.0(6) . . . .
B8' B4' B5' B6' -63.3(6) . . . .
B8' B4' B3' C2' 99.6(5) . . . .
B8' B4' B3' C1' 133.8(5) . . . .
B8' B4' B3' B7' 38.2(4) . . . .
B8' B12' B7' C2' -100.4(4) . . . .
B8' B12' B7' B3' -36.9(4) . . . .
B8' B12' B7' B11' -139.4(4) . . . .
B8' B12' B11' C2' -1.8(5) . . . .
B8' B12' B11' B10' -101.7(4) . . . .
B8' B12' B11' B7' 36.7(4) . . . .
B8' B12' B11' B6' -64.7(5) . . . .
B8' B3' B7' C2' 135.7(4) . . . .
B8' B3' B7' B12' 36.8(4) . . . .
B8' B3' B7' B11' 100.9(5) . . . .
B8' B7' B11' C2' 98.9(4) . . . .
B8' B7' B11' B10' 1.1(6) . . . .
B8' B7' B11' B12' -36.3(4) . . . .
B8' B7' B11' B6' 63.9(5) . . . .
B3' C2' C1' C4' 107.6(7) . . . .
B3' C2' C1' B4' -37.3(5) . . . .
B3' C2' C1' B5' -105.8(5) . . . .
B3' C2' C1' B6' -143.8(5) . . . .
B3' C2' B7' B12' 101.6(5) . . . .
B3' C2' B7' B8' 39.1(4) . . . .
B3' C2' B7' B11' 141.2(5) . . . .
B3' C2' B11' B10' 65.7(5) . . . .
B3' C2' B11' B12' 2.7(5) . . . .
B3' C2' B11' B7' -36.4(4) . . . .
B3' C2' B11' B6' 104.6(5) . . . .
B3' C2' B6' C1' 34.1(4) . . . .
B3' C2' B6' B5' -1.0(6) . . . .
B3' C2' B6' B10' -63.6(6) . . . .
B3' C2' B6' B11' -103.7(5) . . . .
B3' C1' B4' B9' -102.9(4) . . . .
B3' C1' B4' B5' -141.7(5) . . . .
B3' C1' B4' B8' -40.3(4) . . . .
B3' C1' B5' B9' -2.7(7) . . . .
B3' C1' B5' B4' 36.3(5) . . . .
B3' C1' B5' B10' -66.4(6) . . . .
B3' C1' B5' B6' -105.1(5) . . . .
B3' C1' B6' C2' -34.5(5) . . . .
B3' C1' B6' B5' 105.1(5) . . . .
B3' C1' B6' B10' 65.9(6) . . . .
B3' C1' B6' B11' 2.1(6) . . . .
B3' B4' B5' C1' -34.3(4) . . . .
B3' B4' B5' B9' 101.3(5) . . . .
B3' B4' B5' B10' 62.3(6) . . . .
B3' B4' B5' B6' -0.1(6) . . . .
B3' B4' B8' B9' -139.2(5) . . . .
B3' B4' B8' B12' -100.4(5) . . . .
B3' B4' B8' B7' -37.3(4) . . . .
B3' B8' B7' C2' -39.4(4) . . . .
B3' B8' B7' B12' -138.6(4) . . . .
B3' B8' B7' B11' -101.9(5) . . . .
B3' B7' B11' C2' 35.2(4) . . . .
B3' B7' B11' B10' -62.6(6) . . . .
B3' B7' B11' B12' -100.0(5) . . . .
B3' B7' B11' B6' 0.2(6) . . . .
B7' C2' C1' C4' 146.5(6) . . . .
B7' C2' C1' B4' 1.6(6) . . . .
B7' C2' C1' B5' -66.9(6) . . . .
B7' C2' C1' B3' 38.9(4) . . . .
B7' C2' C1' B6' -105.0(4) . . . .
B7' C2' B3' C1' -137.6(4) . . . .
B7' C2' B3' B4' -102.5(5) . . . .
B7' C2' B3' B8' -39.3(4) . . . .
B7' C2' B11' B10' 102.1(5) . . . .
B7' C2' B11' B12' 39.1(4) . . . .
B7' C2' B11' B6' 141.0(5) . . . .
B7' C2' B6' C1' 100.9(5) . . . .
B7' C2' B6' B5' 65.9(6) . . . .
B7' C2' B6' B10' 3.3(7) . . . .
B7' C2' B6' B11' -36.8(5) . . . .
B7' B12' B8' B9' 138.8(4) . . . .
B7' B12' B8' B4' 99.7(5) . . . .
B7' B12' B8' B3' 36.7(4) . . . .
B7' B12' B11' C2' -38.5(4) . . . .
B7' B12' B11' B10' -138.4(4) . . . .
B7' B12' B11' B6' -101.4(5) . . . .
B7' B8' B3' C2' 38.2(4) . . . .
B7' B8' B3' C1' 97.8(5) . . . .
B7' B8' B3' B4' 137.8(5) . . . .
B7' B11' B6' C2' 34.5(4) . . . .
B7' B11' B6' C1' -1.3(6) . . . .
B7' B11' B6' B5' -62.7(6) . . . .
B7' B11' B6' B10' -100.8(5) . . . .
B11' C2' C1' C4' -147.2(6) . . . .
B11' C2' C1' B4' 68.0(6) . . . .
B11' C2' C1' B5' -0.5(6) . . . .
B11' C2' C1' B3' 105.2(5) . . . .
B11' C2' C1' B6' -38.6(4) . . . .
B11' C2' B3' C1' -100.8(4) . . . .
B11' C2' B3' B4' -65.8(5) . . . .
B11' C2' B3' B8' -2.6(5) . . . .
B11' C2' B3' B7' 36.7(4) . . . .
B11' C2' B7' B12' -39.6(4) . . . .
B11' C2' B7' B8' -102.1(4) . . . .
B11' C2' B7' B3' -141.2(5) . . . .
B11' C2' B6' C1' 137.8(5) . . . .
B11' C2' B6' B5' 102.7(5) . . . .
B11' C2' B6' B10' 40.1(5) . . . .
B11' B10' B12' B9' 139.6(5) . . . .
B11' B10' B12' B8' 101.2(5) . . . .
B11' B10' B12' B7' 37.0(4) . . . .
B11' B10' B6' C2' -39.0(4) . . . .
B11' B10' B6' C1' -98.8(4) . . . .
B11' B10' B6' B5' -137.4(4) . . . .
B11' B12' B8' B9' 102.4(4) . . . .
B11' B12' B8' B4' 63.3(5) . . . .
B11' B12' B8' B3' 0.3(5) . . . .
B11' B12' B8' B7' -36.4(4) . . . .
B11' B12' B7' C2' 39.1(4) . . . .
B11' B12' B7' B8' 139.4(4) . . . .
B11' B12' B7' B3' 102.5(5) . . . .
B6' C2' C1' C4' -108.6(7) . . . .
B6' C2' C1' B4' 106.6(5) . . . .
B6' C2' C1' B5' 38.1(5) . . . .
B6' C2' C1' B3' 143.8(5) . . . .
B6' C2' B3' C1' -34.2(4) . . . .
B6' C2' B3' B4' 0.9(6) . . . .
B6' C2' B3' B8' 64.1(5) . . . .
B6' C2' B3' B7' 103.4(5) . . . .
B6' C2' B7' B12' -3.2(6) . . . .
B6' C2' B7' B8' -65.7(5) . . . .
B6' C2' B7' B3' -104.8(5) . . . .
B6' C2' B7' B11' 36.4(5) . . . .
B6' C2' B11' B10' -38.9(4) . . . .
B6' C2' B11' B12' -101.9(5) . . . .
B6' C2' B11' B7' -141.0(5) . . . .
B6' C1' B4' B9' 1.6(5) . . . .
B6' C1' B4' B5' -37.1(4) . . . .
B6' C1' B4' B8' 64.3(5) . . . .
B6' C1' B4' B3' 104.6(5) . . . .
B6' C1' B5' B9' 102.4(5) . . . .
B6' C1' B5' B4' 141.4(4) . . . .
B6' C1' B5' B10' 38.7(4) . . . .
B6' C1' B3' C2' 34.4(5) . . . .
B6' C1' B3' B4' -105.6(5) . . . .
B6' C1' B3' B8' -64.9(6) . . . .
B6' C1' B3' B7' -2.0(6) . . . .
B6' B5' B10' B9' 138.5(4) . . . .
B6' B5' B10' B12' 100.5(4) . . . .
B6' B5' B10' B11' 37.8(4) . . . .
B6' B10' B12' B9' 102.6(5) . . . .
B6' B10' B12' B8' 64.2(6) . . . .
B6' B10' B12' B7' 0.0(6) . . . .
B6' B10' B12' B11' -37.0(5) . . . .
B6' B10' B11' C2' 39.3(4) . . . .
B6' B10' B11' B12' 138.1(5) . . . .
B6' B10' B11' B7' 100.9(5) . . . .
